data_4133025
loop_
_publ_author_name
'Su, Bochao'
'Ota, Kei'
'Xu, Kai'
'Hirao, Hajime'
'Kinjo, Rei'

_publ_section_title
;
 Zwitterionic Inorganic Benzene Valence Isomer with \s-Bonding between Two
 \p-Orbitals.
;
_journal_issue 38
_journal_name_full 'Journal of the American Chemical Society'
_journal_page_first 11921
_journal_page_last 11925
_journal_paper_doi 10.1021/jacs.8b08025
_journal_volume 140
_journal_year 2018
_chemical_formula_sum 'C100 H188 B8 K4 N12 O21'
_chemical_formula_weight 2137.49
_space_group_crystal_system triclinic
_space_group_IT_number 2
_space_group_name_Hall '-P 1'
_space_group_name_H-M_alt 'P -1'
_atom_sites_solution_hydrogens geom
_cell_angle_alpha 90.0344(18)
_cell_angle_beta 90.0987(17)
_cell_angle_gamma 106.2799(17)
_cell_formula_units_Z 2
_cell_length_a 16.2795(4)
_cell_length_b 17.1593(4)
_cell_length_c 22.3276(6)
_cell_measurement_reflns_used 9923
_cell_measurement_temperature 103.(2)
_cell_measurement_theta_max 66.6198
_cell_measurement_theta_min 3.3081
_cell_volume 5987.0(3)
_computing_cell_refinement 'SAINT V8.38A (Bruker AXS Inc., 2017)'
_computing_data_collection 'APEX3 (Bruker AXS Inc., 2017)'
_computing_data_reduction 'SAINT V8.38A (Bruker AXS Inc., 2017)'
_computing_publication_material 'APEX3 (Bruker AXS Inc., 2017)'
_computing_structure_refinement 'SHELXL-2016/6 (Sheldrick, 2016)'
_computing_structure_solution 'SHELXT 2014/5 (Sheldrick, 2014)'
_diffrn_ambient_temperature 103.(2)
_diffrn_detector_area_resol_mean 8.3333
_diffrn_measured_fraction_theta_full 0.992
_diffrn_measured_fraction_theta_max 0.992
_diffrn_measurement_device_type 'CCD area detector'
_diffrn_measurement_method 'phi and omega scans'
_diffrn_radiation_monochromator 'Multilayer Mirror'
_diffrn_radiation_type CuK\a
_diffrn_radiation_wavelength 1.54178
_diffrn_reflns_av_R_equivalents 0.1411
_diffrn_reflns_av_unetI/netI 0.1266
_diffrn_reflns_limit_h_max 16
_diffrn_reflns_limit_h_min -19
_diffrn_reflns_limit_k_max 20
_diffrn_reflns_limit_k_min -20
_diffrn_reflns_limit_l_max 26
_diffrn_reflns_limit_l_min -26
_diffrn_reflns_number 70951
_diffrn_reflns_theta_full 66.93
_diffrn_reflns_theta_max 66.93
_diffrn_reflns_theta_min 1.98
_diffrn_source 'Incoatec Microfocus Source'
_diffrn_source_type 'Bruker Kappa Duo APEX2'
_exptl_absorpt_coefficient_mu 1.854
_exptl_absorpt_correction_T_max 0.78
_exptl_absorpt_correction_T_min 0.41
_exptl_absorpt_correction_type multi-scan
_exptl_absorpt_process_details
;
SADABS-2016/2 - Bruker AXS area detector scaling and absorption correction
;
_exptl_crystal_colour black
_exptl_crystal_density_diffrn 1.186
_exptl_crystal_density_method 'not measured'
_exptl_crystal_description block
_exptl_crystal_F_000 2312
_exptl_crystal_size_max 0.320
_exptl_crystal_size_mid 0.220
_exptl_crystal_size_min 0.140
_refine_diff_density_max 1.167
_refine_diff_density_min -0.556
_refine_ls_extinction_coef 0.0020(2)
_refine_ls_extinction_method 'SHELXL-2016/6 (Sheldrick 2016)'
_refine_ls_goodness_of_fit_ref 1.045
_refine_ls_hydrogen_treatment constr
_refine_ls_matrix_type full
_refine_ls_number_parameters 1600
_refine_ls_number_reflns 20409
_refine_ls_number_restraints 1959
_refine_ls_restrained_S_all 1.014
_refine_ls_R_factor_all 0.1127
_refine_ls_R_factor_gt 0.0864
_refine_ls_shift/su_max 0.004
_refine_ls_shift/su_mean 0.000
_refine_ls_structure_factor_coef Fsqd
_refine_ls_weighting_details 'w=1/[\s^2^(Fo^2^)+(0.1440P)^2^] where P=(Fo^2^+2Fc^2^)/3'
_refine_ls_weighting_scheme calc
_refine_ls_wR_factor_gt 0.2104
_refine_ls_wR_factor_ref 0.2412
_reflns_number_gt 15010
_reflns_number_total 20409
_reflns_threshold_expression 'I > 2\s(I)'
_cod_data_source_file ja8b08025_si_003.cif
_cod_data_source_block rei858s
_cod_depositor_comments
;
The following automatic conversions were performed:

data item '_exptl_absorpt_correction_type' value 'Multi-Scan' was
changed to 'multi-scan' in accordance with the
/home/saulius/struct/COD-crude-data/automatic-downloads/DataCite-retrospective/ACS/depositions/lib/dictionaries/cif_core.dic
dictionary named 'cif_core.dic' version 2.4.2 last updated on
2011-04-26.

Automatic conversion script
Id: cif_fix_values 6909 2019-04-08 15:41:33Z antanas 
;
_cod_database_code 4133025

loop_
_space_group_symop_operation_xyz
'x, y, z'
'-x, -y, -z'

loop_
_atom_site_type_symbol
_atom_site_label
_atom_site_fract_x
_atom_site_fract_y
_atom_site_fract_z
_atom_site_U_iso_or_equiv
_atom_site_adp_type
_atom_site_calc_flag
_atom_site_refinement_flags_adp
_atom_site_refinement_flags_occupancy
_atom_site_refinement_flags_posn
_atom_site_occupancy
_atom_site_disorder_assembly
_atom_site_disorder_group
B B1 0.5699(4) 0.0338(3) 0.1818(3) 0.0277(12) Uani d . . . 1.0 . .
B B2 0.5698(4) -0.0237(4) 0.2699(3) 0.0333(12) Uani d . . . 1.0 . .
B B3 0.5574(4) 0.0481(4) 0.3169(3) 0.0330(13) Uani d . . . 1.0 . .
B B4 0.5120(4) 0.0746(4) 0.2296(3) 0.0347(13) Uani d . . . 1.0 . .
B B5 0.9284(4) 0.4767(3) 0.3166(3) 0.0274(12) Uani d . . . 1.0 . .
B B6 0.9853(4) 0.4454(4) 0.2344(3) 0.0322(12) Uani d . . . 1.0 . .
B B7 0.9304(4) 0.4768(3) 0.1808(3) 0.0284(12) Uani d . . . 1.0 . .
B B8 0.9199(4) 0.5425(4) 0.2631(3) 0.0324(12) Uani d . . . 1.0 . .
C C1 0.7089(3) -0.0064(3) 0.2079(3) 0.0316(11) Uani d . . . 1.0 . .
C C2 0.7606(4) 0.0272(3) 0.1576(3) 0.0350(12) Uani d . . . 1.0 . .
H H2 0.737035 0.05178 0.126315 0.042 Uiso calc U . R 1.0 . .
C C3 0.8449(4) 0.0245(4) 0.1536(3) 0.0422(14) Uani d . . . 1.0 . .
H H3 0.877799 0.047804 0.119708 0.051 Uiso calc U . R 1.0 . .
C C4 0.8830(4) -0.0113(4) 0.1977(3) 0.0441(14) Uani d . . . 1.0 . .
H H4 0.940708 -0.012797 0.194291 0.053 Uiso calc U . R 1.0 . .
C C5 0.8327(4) -0.0452(4) 0.2475(3) 0.0425(14) Uani d . . . 1.0 . .
H H5 0.857306 -0.069693 0.278276 0.051 Uiso calc U . R 1.0 . .
C C6 0.7481(4) -0.0439(3) 0.2529(3) 0.0354(12) Uani d . . . 1.0 . .
H H6 0.715735 -0.068116 0.286782 0.042 Uiso calc U . R 1.0 . .
C C7 0.5079(4) 0.0576(4) 0.0812(3) 0.0414(13) Uani d . . . 1.0 . .
H H7A 0.488282 0.096613 0.10526 0.062 Uiso calc U . R 1.0 . .
H H7B 0.458358 0.017534 0.063819 0.062 Uiso calc U . R 1.0 . .
H H7C 0.54503 0.086268 0.048956 0.062 Uiso calc U . R 1.0 . .
C C8 0.5761(4) -0.0505(4) 0.0875(3) 0.0386(13) Uani d . . . 1.0 . .
H H8A 0.608619 -0.076202 0.114161 0.058 Uiso calc U . R 1.0 . .
H H8B 0.610479 -0.029437 0.051967 0.058 Uiso calc U . R 1.0 . .
H H8C 0.523064 -0.090598 0.07518 0.058 Uiso calc U . R 1.0 . .
C C9 0.5393(4) -0.1662(4) 0.2301(3) 0.0409(13) Uani d . . . 1.0 . .
H H9A 0.525248 -0.222119 0.244998 0.061 Uiso calc U . R 1.0 . .
H H9B 0.598028 -0.150388 0.214749 0.061 Uiso calc U . R 1.0 . .
H H9C 0.499628 -0.162612 0.197897 0.061 Uiso calc U . R 1.0 . .
C C10 0.4484(4) -0.1383(4) 0.3055(3) 0.0463(15) Uani d . . . 1.0 . .
H H10A 0.404593 -0.144547 0.274268 0.069 Uiso calc U . R 1.0 . .
H H10B 0.442141 -0.097805 0.334743 0.069 Uiso calc U . R 1.0 . .
H H10C 0.441469 -0.190495 0.325627 0.069 Uiso calc U . R 1.0 . .
C C11 0.5467(4) -0.0220(4) 0.4175(3) 0.0434(14) Uani d . . . 1.0 . .
H H11A 0.57853 0.003387 0.453046 0.065 Uiso calc U . R 1.0 . .
H H11B 0.580622 -0.051591 0.395459 0.065 Uiso calc U . R 1.0 . .
H H11C 0.492352 -0.05994 0.429775 0.065 Uiso calc U . R 1.0 . .
C C12 0.4753(4) 0.0816(4) 0.4069(3) 0.0424(14) Uani d . . . 1.0 . .
H H12A 0.420098 0.042832 0.416224 0.064 Uiso calc U . R 1.0 . .
H H12B 0.466518 0.123052 0.37943 0.064 Uiso calc U . R 1.0 . .
H H12C 0.501916 0.107666 0.443968 0.064 Uiso calc U . R 1.0 . .
C C13 0.3685(4) 0.0053(4) 0.1867(4) 0.0499(16) Uani d . . . 1.0 . .
H H13A 0.345325 -0.037595 0.216147 0.075 Uiso calc U . R 1.0 . .
H H13B 0.402343 -0.014247 0.157024 0.075 Uiso calc U . R 1.0 . .
H H13C 0.321262 0.019753 0.166611 0.075 Uiso calc U . R 1.0 . .
C C14 0.3731(4) 0.1011(4) 0.2637(3) 0.0469(15) Uani d . . . 1.0 . .
H H14A 0.320143 0.108377 0.246866 0.07 Uiso calc U . R 1.0 . .
H H14B 0.407444 0.152582 0.280819 0.07 Uiso calc U . R 1.0 . .
H H14C 0.359114 0.059694 0.295204 0.07 Uiso calc U . R 1.0 . .
C C15 0.5735(3) 0.2032(3) 0.2971(2) 0.0285(10) Uani d . . . 1.0 . .
C C16 0.6188(3) 0.2367(3) 0.3499(2) 0.0310(11) Uani d . . . 1.0 . .
H H16 0.639377 0.2028 0.376186 0.037 Uiso calc U . R 1.0 . .
C C17 0.6333(4) 0.3184(4) 0.3634(3) 0.0355(12) Uani d . . . 1.0 . .
H H17 0.661692 0.338906 0.399732 0.043 Uiso calc U . DR 1.0 . .
C C18 0.6073(4) 0.3711(3) 0.3250(3) 0.0362(12) Uani d . . . 1.0 . .
H H18 0.616968 0.4268 0.335065 0.043 Uiso calc U . R 1.0 . .
C C19 0.5669(3) 0.3401(3) 0.2718(3) 0.0333(11) Uani d . . . 1.0 . .
H H19 0.550376 0.375479 0.244519 0.04 Uiso calc U . R 1.0 . .
C C20 0.5502(3) 0.2580(3) 0.2577(3) 0.0319(11) Uani d . . . 1.0 . .
H H20 0.521264 0.237425 0.218892 0.038 Uiso calc U . R 1.0 . .
C C21 0.9180(3) 0.3215(3) 0.3037(2) 0.0267(10) Uani d . . . 1.0 . .
C C22 0.9443(3) 0.2656(3) 0.2658(2) 0.0290(10) Uani d . . . 1.0 . .
H H22 0.975002 0.285449 0.227655 0.035 Uiso calc U . R 1.0 . .
C C23 0.9283(4) 0.1843(4) 0.2813(3) 0.0387(13) Uani d . . . 1.0 . .
H H23 0.948472 0.149047 0.256035 0.046 Uiso calc U . R 1.0 . .
C C24 0.8835(4) 0.1533(3) 0.3331(3) 0.0361(12) Uani d . . . 1.0 . .
H H24 0.873331 0.097812 0.343679 0.043 Uiso calc U . R 1.0 . .
C C25 0.8537(4) 0.2070(4) 0.3694(3) 0.0364(12) Uani d . . . 1.0 . .
H H25 0.821887 0.186739 0.404504 0.044 Uiso calc U . DR 1.0 . .
C C26 0.8695(3) 0.2878(3) 0.3553(2) 0.0310(11) Uani d . . . 1.0 . .
H H26 0.847569 0.321984 0.380407 0.037 Uiso calc U . R 1.0 . .
C C27 0.9336(4) 0.5611(4) 0.4103(3) 0.0401(13) Uani d . . . 1.0 . .
H H27A 0.902153 0.542136 0.447287 0.06 Uiso calc U . R 1.0 . .
H H27B 0.899346 0.586078 0.384423 0.06 Uiso calc U . R 1.0 . .
H H27C 0.987914 0.601281 0.419949 0.06 Uiso calc U . R 1.0 . .
C C28 0.9982(4) 0.4517(4) 0.4155(3) 0.0373(12) Uani d . . . 1.0 . .
H H28A 1.053799 0.489288 0.426005 0.056 Uiso calc U . R 1.0 . .
H H28B 1.007121 0.405864 0.392865 0.056 Uiso calc U . R 1.0 . .
H H28C 0.966321 0.431716 0.452208 0.056 Uiso calc U . R 1.0 . .
C C29 1.1194(4) 0.4303(4) 0.2844(3) 0.0410(13) Uani d . . . 1.0 . .
H H29A 1.175711 0.424256 0.273931 0.061 Uiso calc U . R 1.0 . .
H H29B 1.084745 0.380069 0.302914 0.061 Uiso calc U . R 1.0 . .
H H29C 1.126355 0.475424 0.312655 0.061 Uiso calc U . R 1.0 . .
C C30 1.1330(3) 0.5140(4) 0.1986(3) 0.0412(14) Uani d . . . 1.0 . .
H H30A 1.156014 0.558953 0.226498 0.062 Uiso calc U . R 1.0 . .
H H30B 1.101047 0.531935 0.166696 0.062 Uiso calc U . R 1.0 . .
H H30C 1.180166 0.496734 0.181017 0.062 Uiso calc U . R 1.0 . .
C C31 1.0015(4) 0.4468(4) 0.0867(3) 0.0409(13) Uani d . . . 1.0 . .
H H31A 1.018594 0.409939 0.114418 0.061 Uiso calc U . R 1.0 . .
H H31B 1.052612 0.485774 0.070496 0.061 Uiso calc U . R 1.0 . .
H H31C 0.968012 0.415366 0.053747 0.061 Uiso calc U . R 1.0 . .
C C32 0.9288(4) 0.5494(4) 0.0809(3) 0.0366(12) Uani d . . . 1.0 . .
H H32A 0.893954 0.577007 0.103785 0.055 Uiso calc U . R 1.0 . .
H H32B 0.89647 0.522729 0.045876 0.055 Uiso calc U . R 1.0 . .
H H32C 0.981421 0.589177 0.067608 0.055 Uiso calc U . R 1.0 . .
C C33 0.9498(4) 0.6825(3) 0.2169(3) 0.0402(13) Uani d . . . 1.0 . .
H H33A 0.969112 0.740069 0.228079 0.06 Uiso calc U . R 1.0 . .
H H33B 0.890272 0.669032 0.203209 0.06 Uiso calc U . R 1.0 . .
H H33C 0.986004 0.671929 0.18469 0.06 Uiso calc U . R 1.0 . .
C C34 1.0407(4) 0.6607(3) 0.2955(3) 0.0398(13) Uani d . . . 1.0 . .
H H34A 1.084407 0.662876 0.264878 0.06 Uiso calc U . R 1.0 . .
H H34B 1.045732 0.622632 0.327057 0.06 Uiso calc U . R 1.0 . .
H H34C 1.049042 0.714852 0.312809 0.06 Uiso calc U . R 1.0 . .
C C35 0.7854(4) 0.5168(3) 0.1930(2) 0.0330(11) Uani d . . . 1.0 . .
C C36 0.7399(4) 0.4736(3) 0.1427(3) 0.0352(12) Uani d . . . 1.0 . .
H H36 0.767137 0.443691 0.117546 0.042 Uiso calc U . R 1.0 . .
C C37 0.6566(4) 0.4747(4) 0.1299(3) 0.0398(13) Uani d . . . 1.0 . .
H H37 0.628141 0.445822 0.095959 0.048 Uiso calc U . R 1.0 . .
C C38 0.6140(4) 0.5171(4) 0.1655(3) 0.0429(14) Uani d . . . 1.0 . .
H H38 0.557125 0.51773 0.156615 0.052 Uiso calc U . R 1.0 . .
C C39 0.6583(4) 0.5591(4) 0.2154(3) 0.0420(14) Uani d . . . 1.0 . .
H H39 0.630333 0.588637 0.240294 0.05 Uiso calc U . R 1.0 . .
C C40 0.7420(4) 0.5589(3) 0.2294(3) 0.0341(11) Uani d . . . 1.0 . .
H H40 0.769492 0.587278 0.263775 0.041 Uiso calc U . R 1.0 . .
O O2 0.2012(9) 0.0868(4) 0.4752(6) 0.0493(16) Uani d U P D 0.716(19) A 1
C C41 0.1170(8) 0.0380(12) 0.4910(8) 0.053(2) Uani d U P D 0.716(19) A 1
H H41A 0.094 -0.002767 0.45934 0.064 Uiso calc U P R 0.716(19) A 1
H H41B 0.077833 0.072425 0.495729 0.064 Uiso calc U P R 0.716(19) A 1
C C42 0.1252(6) -0.0034(8) 0.5490(6) 0.054(2) Uani d U P D 0.716(19) A 1
H H42A 0.094942 0.016581 0.581415 0.064 Uiso calc U P R 0.716(19) A 1
H H42B 0.100185 -0.062879 0.545157 0.064 Uiso calc U P R 0.716(19) A 1
C C43 0.2170(6) 0.0159(8) 0.5623(5) 0.055(2) Uani d U P D 0.716(19) A 1
H H43A 0.233226 -0.034043 0.572285 0.066 Uiso calc U P R 0.716(19) A 1
H H43B 0.231999 0.05394 0.596582 0.066 Uiso calc U P R 0.716(19) A 1
C C44 0.2619(7) 0.0544(7) 0.5064(5) 0.050(2) Uani d U P D 0.716(19) A 1
H H44A 0.314084 0.098194 0.516541 0.06 Uiso calc U P R 0.716(19) A 1
H H44B 0.278253 0.013525 0.481352 0.06 Uiso calc U P R 0.716(19) A 1
O O2A 0.195(2) 0.0874(8) 0.4774(14) 0.050(2) Uani d U P D 0.284(19) A 2
C C41A 0.114(2) 0.039(3) 0.498(2) 0.052(3) Uani d U P D 0.284(19) A 2
H H41C 0.074209 0.021861 0.463587 0.063 Uiso calc U P R 0.284(19) A 2
H H41D 0.088508 0.071086 0.525766 0.063 Uiso calc U P R 0.284(19) A 2
C C42A 0.1273(13) -0.0333(18) 0.5292(16) 0.055(3) Uani d U P D 0.284(19) A 2
H H42C 0.096763 -0.041956 0.568023 0.066 Uiso calc U P R 0.284(19) A 2
H H42D 0.105788 -0.082592 0.504341 0.066 Uiso calc U P R 0.284(19) A 2
C C43A 0.2203(13) -0.0161(18) 0.5388(14) 0.055(3) Uani d U P D 0.284(19) A 2
H H43C 0.239037 -0.066036 0.535124 0.066 Uiso calc U P R 0.284(19) A 2
H H43D 0.237338 0.008574 0.578669 0.066 Uiso calc U P R 0.284(19) A 2
C C44A 0.2575(17) 0.0440(19) 0.4884(14) 0.053(3) Uani d U P D 0.284(19) A 2
H H44C 0.312789 0.081852 0.500771 0.063 Uiso calc U P R 0.284(19) A 2
H H44D 0.266649 0.014823 0.451891 0.063 Uiso calc U P R 0.284(19) A 2
O O3 0.2473(12) 0.4055(6) 0.5071(8) 0.057(2) Uani d U P D 0.531(15) A 1
C C45 0.2850(10) 0.4509(11) 0.5598(7) 0.055(3) Uani d U P D 0.531(15) A 1
H H45A 0.279832 0.414963 0.595033 0.067 Uiso calc U P R 0.531(15) A 1
H H45B 0.257645 0.494306 0.568883 0.067 Uiso calc U P R 0.531(15) A 1
C C46 0.3771(9) 0.4861(11) 0.5422(6) 0.055(2) Uani d U P D 0.531(15) A 1
H H46A 0.403307 0.537035 0.564347 0.066 Uiso calc U P R 0.531(15) A 1
H H46B 0.410578 0.447116 0.550064 0.066 Uiso calc U P R 0.531(15) A 1
C C47 0.3728(9) 0.5020(9) 0.4763(6) 0.062(3) Uani d U P D 0.531(15) A 1
H H47A 0.415418 0.481823 0.454283 0.074 Uiso calc U P R 0.531(15) A 1
H H47B 0.384026 0.560833 0.46862 0.074 Uiso calc U P R 0.531(15) A 1
C C48 0.2827(10) 0.4565(13) 0.4571(7) 0.059(3) Uani d U P D 0.531(15) A 1
H H48A 0.248629 0.49472 0.448388 0.071 Uiso calc U P R 0.531(15) A 1
H H48B 0.283749 0.423386 0.420965 0.071 Uiso calc U P R 0.531(15) A 1
O O3A 0.2557(14) 0.4062(6) 0.5116(10) 0.059(2) Uani d U P D 0.469(15) A 2
C C45A 0.3109(13) 0.4422(12) 0.5603(8) 0.058(3) Uani d U P D 0.469(15) A 2
H H45C 0.3352 0.401831 0.579832 0.07 Uiso calc U P R 0.469(15) A 2
H H45D 0.279649 0.464941 0.590524 0.07 Uiso calc U P R 0.469(15) A 2
C C46A 0.3798(10) 0.5080(10) 0.5313(8) 0.054(3) Uani d U P D 0.469(15) A 2
H H46C 0.424598 0.486271 0.513683 0.064 Uiso calc U P R 0.469(15) A 2
H H46D 0.406498 0.551474 0.56026 0.064 Uiso calc U P R 0.469(15) A 2
C C47A 0.3313(11) 0.5384(9) 0.4836(7) 0.061(3) Uani d U P D 0.469(15) A 2
H H47C 0.369568 0.564269 0.450489 0.073 Uiso calc U P R 0.469(15) A 2
H H47D 0.303175 0.577823 0.500244 0.073 Uiso calc U P R 0.469(15) A 2
C C48A 0.2659(13) 0.4618(12) 0.4627(8) 0.059(3) Uani d U P D 0.469(15) A 2
H H48C 0.210915 0.472998 0.453062 0.071 Uiso calc U P R 0.469(15) A 2
H H48D 0.286522 0.439543 0.426634 0.071 Uiso calc U P R 0.469(15) A 2
O O10 0.2305(11) 0.0925(6) 0.0497(7) 0.054(2) Uani d U P D 0.56(2) B 1
C C61 0.2032(11) 0.0337(11) 0.0041(7) 0.054(3) Uani d U P D 0.56(2) B 1
H H61A 0.236485 -0.006529 0.005395 0.065 Uiso calc U P R 0.56(2) B 1
H H61B 0.210121 0.059601 -0.035841 0.065 Uiso calc U P R 0.56(2) B 1
C C62 0.1101(11) -0.0064(11) 0.0171(6) 0.061(3) Uani d U P D 0.56(2) B 1
H H62A 0.090318 -0.061045 -0.001109 0.073 Uiso calc U P R 0.56(2) B 1
H H62B 0.073234 0.027187 0.00338 0.073 Uiso calc U P R 0.56(2) B 1
C C63 0.1135(11) -0.0106(9) 0.0859(5) 0.058(3) Uani d U P D 0.56(2) B 1
H H63A 0.056435 -0.017194 0.103956 0.069 Uiso calc U P R 0.56(2) B 1
H H63B 0.13648 -0.055229 0.099527 0.069 Uiso calc U P R 0.56(2) B 1
C C64 0.1746(15) 0.0722(13) 0.1004(8) 0.054(2) Uani d U P D 0.56(2) B 1
H H64A 0.142778 0.113062 0.106176 0.065 Uiso calc U P R 0.56(2) B 1
H H64B 0.20757 0.069575 0.137302 0.065 Uiso calc U P R 0.56(2) B 1
O O10A 0.2311(13) 0.0959(7) 0.0595(10) 0.053(2) Uani d U P D 0.44(2) B 2
C C61A 0.2237(12) 0.0335(13) 0.0165(10) 0.056(3) Uani d U P D 0.44(2) B 2
H H61C 0.265758 0.002877 0.024749 0.068 Uiso calc U P R 0.44(2) B 2
H H61D 0.233915 0.056664 -0.024308 0.068 Uiso calc U P R 0.44(2) B 2
C C62A 0.1334(12) -0.0215(12) 0.0218(9) 0.060(3) Uani d U P D 0.44(2) B 2
H H62C 0.134157 -0.077814 0.030821 0.072 Uiso calc U P R 0.44(2) B 2
H H62D 0.101543 -0.021698 -0.01599 0.072 Uiso calc U P R 0.44(2) B 2
C C63A 0.0917(11) 0.0126(13) 0.0730(10) 0.061(3) Uani d U P D 0.44(2) B 2
H H63C 0.055851 0.04637 0.057875 0.073 Uiso calc U P R 0.44(2) B 2
H H63D 0.056576 -0.031191 0.098664 0.073 Uiso calc U P R 0.44(2) B 2
C C64A 0.1705(18) 0.0635(18) 0.1062(9) 0.055(3) Uani d U P D 0.44(2) B 2
H H64C 0.156925 0.107695 0.129145 0.066 Uiso calc U P R 0.44(2) B 2
H H64D 0.19301 0.029556 0.134031 0.066 Uiso calc U P R 0.44(2) B 2
C C49 0.4622(4) 0.2549(4) 0.5415(3) 0.0473(15) Uani d . . . 1.0 . .
H H49A 0.455428 0.195869 0.538684 0.057 Uiso calc U . R 1.0 . .
H H49B 0.517018 0.280569 0.562158 0.057 Uiso calc U . R 1.0 . .
C C50 0.4635(4) 0.2894(4) 0.4809(3) 0.0469(14) Uani d . . . 1.0 . .
H H50A 0.468963 0.348169 0.483921 0.056 Uiso calc U . R 1.0 . .
H H50B 0.513641 0.282651 0.458685 0.056 Uiso calc U . R 1.0 . .
C C51 0.3886(4) 0.2747(4) 0.3893(3) 0.0404(13) Uani d . . . 1.0 . .
H H51A 0.434756 0.259493 0.367402 0.049 Uiso calc U . R 1.0 . .
H H51B 0.39993 0.334373 0.387102 0.049 Uiso calc U . R 1.0 . .
C C52 0.3039(4) 0.2342(4) 0.3611(3) 0.0426(13) Uani d . . . 1.0 . .
H H52A 0.306149 0.245869 0.317586 0.051 Uiso calc U . R 1.0 . .
H H52B 0.290182 0.174655 0.366445 0.051 Uiso calc U . R 1.0 . .
C C53 0.1567(4) 0.2289(4) 0.3633(3) 0.0406(13) Uani d . . . 1.0 . .
H H53A 0.140797 0.169023 0.366668 0.049 Uiso calc U . R 1.0 . .
H H53B 0.156379 0.243247 0.320371 0.049 Uiso calc U . R 1.0 . .
C C54 0.0946(4) 0.2609(4) 0.3963(3) 0.0396(13) Uani d . . . 1.0 . .
H H54A 0.116339 0.320683 0.399882 0.047 Uiso calc U . R 1.0 . .
H H54B 0.03939 0.247682 0.374487 0.047 Uiso calc U . R 1.0 . .
C C55 0.0258(4) 0.2561(4) 0.4898(3) 0.0419(13) Uani d . . . 1.0 . .
H H55A -0.030161 0.246134 0.469271 0.05 Uiso calc U . R 1.0 . .
H H55B 0.049893 0.315388 0.495273 0.05 Uiso calc U . R 1.0 . .
C C56 0.0140(4) 0.2149(5) 0.5492(3) 0.0469(15) Uani d . . . 1.0 . .
H H56A -0.029535 0.231715 0.572835 0.056 Uiso calc U . R 1.0 . .
H H56B -0.005522 0.155279 0.543825 0.056 Uiso calc U . R 1.0 . .
C C57 0.0896(4) 0.2039(5) 0.6380(3) 0.0486(15) Uani d . . . 1.0 . .
H H57A 0.080823 0.144559 0.635483 0.058 Uiso calc U . R 1.0 . .
H H57B 0.041029 0.214018 0.660211 0.058 Uiso calc U . R 1.0 . .
C C58 0.1715(4) 0.2430(4) 0.6695(3) 0.0461(15) Uani d . . . 1.0 . .
H H58A 0.181861 0.302703 0.669865 0.055 Uiso calc U . R 1.0 . .
H H58B 0.168283 0.223961 0.711545 0.055 Uiso calc U . R 1.0 . .
C C59 0.3194(4) 0.2575(5) 0.6681(3) 0.0488(16) Uani d . . . 1.0 . .
H H59A 0.317653 0.237086 0.709639 0.059 Uiso calc U . R 1.0 . .
H H59B 0.330978 0.317279 0.669611 0.059 Uiso calc U . R 1.0 . .
C C60 0.3897(4) 0.2354(5) 0.6335(3) 0.0497(16) Uani d . . . 1.0 . .
H H60A 0.445294 0.257476 0.65407 0.06 Uiso calc U . R 1.0 . .
H H60B 0.377622 0.175643 0.631096 0.06 Uiso calc U . R 1.0 . .
C C65 0.3857(4) 0.4670(5) 0.0313(5) 0.070(2) Uani d . . . 1.0 . .
H H65A 0.400163 0.46324 -0.011473 0.084 Uiso calc U . R 1.0 . .
H H65B 0.431676 0.456163 0.056221 0.084 Uiso calc U . R 1.0 . .
C C66 0.3741(7) 0.5508(6) 0.0457(6) 0.097(4) Uani d . . . 1.0 . .
H H66A 0.406863 0.592604 0.017594 0.116 Uiso calc U . R 1.0 . .
H H66B 0.392238 0.567569 0.087222 0.116 Uiso calc U . R 1.0 . .
C C67 0.2760(6) 0.5367(5) 0.0376(4) 0.071(2) Uani d . . . 1.0 . .
H H67A 0.250251 0.551896 0.074399 0.085 Uiso calc U . R 1.0 . .
H H67B 0.263907 0.5688 0.003629 0.085 Uiso calc U . R 1.0 . .
C C68 0.2428(5) 0.4491(5) 0.0257(4) 0.064(2) Uani d . . . 1.0 . .
H H68A 0.189077 0.426071 0.048132 0.077 Uiso calc U . R 1.0 . .
H H68B 0.230874 0.439329 -0.017571 0.077 Uiso calc U . R 1.0 . .
C C69 0.0368(4) 0.2316(4) 0.1004(3) 0.0477(15) Uani d . . . 1.0 . .
H H69A 0.000883 0.254717 0.126878 0.057 Uiso calc U . R 1.0 . .
H H69B 0.025812 0.173277 0.110074 0.057 Uiso calc U . R 1.0 . .
C C70 0.0146(4) 0.2411(4) 0.0364(3) 0.0477(15) Uani d . . . 1.0 . .
H H70A -0.04722 0.215295 0.029897 0.057 Uiso calc U . R 1.0 . .
H H70B 0.026781 0.299551 0.026683 0.057 Uiso calc U . R 1.0 . .
C C71 0.0433(4) 0.2143(4) -0.0626(3) 0.0446(14) Uani d . . . 1.0 . .
H H71A 0.051506 0.272552 -0.071423 0.053 Uiso calc U . R 1.0 . .
H H71B -0.017222 0.184805 -0.070712 0.053 Uiso calc U . R 1.0 . .
C C72 0.1005(4) 0.1818(4) -0.1015(3) 0.0444(14) Uani d . . . 1.0 . .
H H72A 0.095563 0.124745 -0.090659 0.053 Uiso calc U . R 1.0 . .
H H72B 0.08367 0.183394 -0.143975 0.053 Uiso calc U . R 1.0 . .
C C73 0.2436(4) 0.2145(4) -0.1364(3) 0.0463(14) Uani d . . . 1.0 . .
H H73A 0.229904 0.231853 -0.176569 0.056 Uiso calc U . R 1.0 . .
H H73B 0.238501 0.155677 -0.137895 0.056 Uiso calc U . R 1.0 . .
C C74 0.3325(4) 0.2607(4) -0.1189(3) 0.0429(14) Uani d . . . 1.0 . .
H H74A 0.373347 0.254689 -0.150202 0.052 Uiso calc U . R 1.0 . .
H H74B 0.336576 0.319142 -0.114868 0.052 Uiso calc U . R 1.0 . .
C C75 0.4391(4) 0.2640(4) -0.0474(3) 0.0471(15) Uani d . . . 1.0 . .
H H75A 0.453046 0.323968 -0.047514 0.056 Uiso calc U . R 1.0 . .
H H75B 0.476892 0.247525 -0.07647 0.056 Uiso calc U . R 1.0 . .
C C76 0.4532(4) 0.2349(4) 0.0138(3) 0.0408(13) Uani d . . . 1.0 . .
H H76A 0.42932 0.175209 0.016308 0.049 Uiso calc U . R 1.0 . .
H H76B 0.515208 0.248861 0.022827 0.049 Uiso calc U . R 1.0 . .
C C77 0.4186(4) 0.2488(5) 0.1152(3) 0.0497(16) Uani d . . . 1.0 . .
H H77A 0.479721 0.259802 0.126175 0.06 Uiso calc U . R 1.0 . .
H H77B 0.391167 0.18969 0.118988 0.06 Uiso calc U . R 1.0 . .
C C78 0.3756(4) 0.2946(4) 0.1561(3) 0.0448(14) Uani d . . . 1.0 . .
H H78A 0.390241 0.286561 0.198236 0.054 Uiso calc U . R 1.0 . .
H H78B 0.39568 0.353357 0.146994 0.054 Uiso calc U . R 1.0 . .
C C79 0.2418(4) 0.3154(4) 0.1771(3) 0.0447(14) Uani d . . . 1.0 . .
H H79A 0.257256 0.370165 0.158935 0.054 Uiso calc U . R 1.0 . .
H H79B 0.258094 0.321151 0.219976 0.054 Uiso calc U . R 1.0 . .
C C80 0.1472(4) 0.2771(4) 0.1714(3) 0.0446(14) Uani d . . . 1.0 . .
H H80A 0.131664 0.221954 0.188983 0.054 Uiso calc U . R 1.0 . .
H H80B 0.115729 0.309954 0.193202 0.054 Uiso calc U . R 1.0 . .
O O19 0.1801(3) 0.7912(4) 0.0760(3) 0.0745(16) Uani d . . D 1.0 . .
C C85 0.1707(5) 0.7134(5) 0.1039(5) 0.088(3) Uani d . . D 1.0 . .
H H85A 0.16993 0.671291 0.073463 0.105 Uiso calc U . R 1.0 . .
H H85B 0.117051 0.696693 0.127378 0.105 Uiso calc U . R 1.0 . .
C C86 0.2483(6) 0.7262(6) 0.1447(4) 0.090(3) Uani d . . D 1.0 . .
H H86A 0.237493 0.746889 0.184442 0.108 Uiso calc U . R 1.0 . .
H H86B 0.264762 0.675321 0.149947 0.108 Uiso calc U . R 1.0 . .
C C87 0.3149(5) 0.7877(6) 0.1115(5) 0.080(3) Uani d . . D 1.0 . .
H H87A 0.340311 0.762193 0.079357 0.096 Uiso calc U . R 1.0 . .
H H87B 0.360941 0.817996 0.138703 0.096 Uiso calc U . R 1.0 . .
C C88 0.2653(5) 0.8430(4) 0.0856(4) 0.071(2) Uani d . . D 1.0 . .
H H88A 0.264798 0.887164 0.114023 0.085 Uiso calc U . R 1.0 . .
H H88B 0.291033 0.867314 0.047427 0.085 Uiso calc U . R 1.0 . .
O O18 0.0633(8) 0.9276(9) 0.2469(6) 0.108(3) Uani d U P D 0.614(12) C 1
C C81 0.1364(11) 0.8976(14) 0.2425(8) 0.106(3) Uani d U P D 0.614(12) C 1
H H81A 0.178857 0.931278 0.214557 0.127 Uiso calc U P R 0.614(12) C 1
H H81B 0.119662 0.840845 0.227862 0.127 Uiso calc U P R 0.614(12) C 1
C C82 0.1730(12) 0.9021(12) 0.3044(9) 0.108(3) Uani d U P D 0.614(12) C 1
H H82A 0.236149 0.914515 0.303104 0.13 Uiso calc U P R 0.614(12) C 1
H H82B 0.149531 0.85028 0.326031 0.13 Uiso calc U P R 0.614(12) C 1
C C83 0.1459(13) 0.9701(14) 0.3338(8) 0.112(4) Uani d U P D 0.614(12) C 1
H H83A 0.196429 1.015335 0.344729 0.135 Uiso calc U P R 0.614(12) C 1
H H83B 0.112282 0.950614 0.370499 0.135 Uiso calc U P R 0.614(12) C 1
C C84 0.0906(13) 0.9978(12) 0.2868(10) 0.112(3) Uani d U P D 0.614(12) C 1
H H84A 0.040768 1.010348 0.305632 0.135 Uiso calc U P R 0.614(12) C 1
H H84B 0.124475 1.04629 0.264832 0.135 Uiso calc U P R 0.614(12) C 1
O O18A 0.0963(14) 0.9904(14) 0.2215(9) 0.111(3) Uani d U P D 0.386(12) C 2
C C81A 0.105(2) 0.9136(15) 0.2407(13) 0.111(3) Uani d U P D 0.386(12) C 2
H H81C 0.144436 0.895829 0.213709 0.133 Uiso calc U P R 0.386(12) C 2
H H81D 0.04855 0.872274 0.239353 0.133 Uiso calc U P R 0.386(12) C 2
C C82A 0.139(2) 0.9222(18) 0.3033(13) 0.108(3) Uani d U P D 0.386(12) C 2
H H82C 0.202395 0.934641 0.303486 0.13 Uiso calc U P R 0.386(12) C 2
H H82D 0.114718 0.87217 0.326725 0.13 Uiso calc U P R 0.386(12) C 2
C C83A 0.111(2) 0.9925(19) 0.3278(10) 0.109(4) Uani d U P D 0.386(12) C 2
H H83C 0.151727 1.023466 0.357932 0.131 Uiso calc U P R 0.386(12) C 2
H H83D 0.053245 0.973452 0.346276 0.131 Uiso calc U P R 0.386(12) C 2
C C84A 0.109(2) 1.0438(14) 0.2723(12) 0.105(4) Uani d U P D 0.386(12) C 2
H H84C 0.06152 1.06941 0.275188 0.126 Uiso calc U P R 0.386(12) C 2
H H84D 0.163388 1.087127 0.268505 0.126 Uiso calc U P R 0.386(12) C 2
O O20 0.4182(7) 0.6046(6) 0.3413(5) 0.101(2) Uani d U P D 0.763(9) D 1
C C89 0.3622(9) 0.6034(8) 0.2922(6) 0.092(3) Uani d U P D 0.763(9) D 1
H H89A 0.369732 0.65902 0.276642 0.111 Uiso calc U P R 0.763(9) D 1
H H89B 0.301821 0.580694 0.304595 0.111 Uiso calc U P R 0.763(9) D 1
C C90 0.3855(10) 0.5508(9) 0.2452(6) 0.095(3) Uani d U P D 0.763(9) D 1
H H90A 0.433491 0.582375 0.220226 0.115 Uiso calc U P R 0.763(9) D 1
H H90B 0.336003 0.525695 0.219079 0.115 Uiso calc U P R 0.763(9) D 1
C C91 0.4115(10) 0.4873(8) 0.2812(7) 0.094(3) Uani d U P D 0.763(9) D 1
H H91A 0.361114 0.443295 0.294042 0.113 Uiso calc U P R 0.763(9) D 1
H H91B 0.450903 0.463754 0.25844 0.113 Uiso calc U P R 0.763(9) D 1
C C92 0.4558(10) 0.5364(9) 0.3337(7) 0.099(3) Uani d U P D 0.763(9) D 1
H H92A 0.447027 0.502557 0.370358 0.119 Uiso calc U P R 0.763(9) D 1
H H92B 0.518068 0.557011 0.326145 0.119 Uiso calc U P R 0.763(9) D 1
O O20A 0.4897(17) 0.6220(16) 0.2756(14) 0.097(3) Uani d U P D 0.237(9) D 2
C C89A 0.424(2) 0.601(2) 0.2311(16) 0.095(4) Uani d U P D 0.237(9) D 2
H H89C 0.447292 0.614984 0.190388 0.114 Uiso calc U P R 0.237(9) D 2
H H89D 0.379383 0.629786 0.238468 0.114 Uiso calc U P R 0.237(9) D 2
C C90A 0.387(3) 0.511(2) 0.2383(16) 0.093(4) Uani d U P D 0.237(9) D 2
H H90C 0.42344 0.481141 0.218357 0.112 Uiso calc U P R 0.237(9) D 2
H H90D 0.32828 0.492015 0.222028 0.112 Uiso calc U P R 0.237(9) D 2
C C91A 0.388(3) 0.501(2) 0.3055(17) 0.097(3) Uani d U P D 0.237(9) D 2
H H91C 0.400706 0.449299 0.316252 0.117 Uiso calc U P R 0.237(9) D 2
H H91D 0.331785 0.500241 0.322924 0.117 Uiso calc U P R 0.237(9) D 2
C C92A 0.458(3) 0.574(3) 0.3275(14) 0.097(3) Uani d U P D 0.237(9) D 2
H H92C 0.434982 0.60537 0.35679 0.117 Uiso calc U P R 0.237(9) D 2
H H92D 0.504591 0.556068 0.346891 0.117 Uiso calc U P R 0.237(9) D 2
O O21 0.3342(16) 0.778(2) 0.4537(17) 0.179(5) Uani d U P D 0.427(11) E 1
C C93 0.288(2) 0.6979(19) 0.473(2) 0.178(5) Uani d U P D 0.427(11) E 1
H H93A 0.29953 0.689689 0.515818 0.213 Uiso calc U P R 0.427(11) E 1
H H93B 0.303493 0.655878 0.448803 0.213 Uiso calc U P R 0.427(11) E 1
C C94 0.1946(19) 0.6957(19) 0.463(2) 0.177(5) Uani d U P D 0.427(11) E 1
H H94A 0.17386 0.670446 0.424206 0.212 Uiso calc U P R 0.427(11) E 1
H H94B 0.158184 0.663964 0.495372 0.212 Uiso calc U P R 0.427(11) E 1
C C95 0.1919(18) 0.781(2) 0.4647(10) 0.175(5) Uani d U P D 0.427(11) E 1
H H95A 0.158977 0.79018 0.49983 0.21 Uiso calc U P R 0.427(11) E 1
H H95B 0.164446 0.793704 0.427932 0.21 Uiso calc U P R 0.427(11) E 1
C C96 0.284(2) 0.8325(16) 0.469(2) 0.176(6) Uani d U P D 0.427(11) E 1
H H96A 0.294814 0.878318 0.440123 0.211 Uiso calc U P R 0.427(11) E 1
H H96B 0.297629 0.8545 0.509718 0.211 Uiso calc U P R 0.427(11) E 1
O O21A 0.2354(16) 0.7400(16) 0.3929(8) 0.180(5) Uani d U P D 0.573(11) E 2
C C93A 0.238(2) 0.6729(13) 0.4305(12) 0.180(6) Uani d U P D 0.573(11) E 2
H H93C 0.287928 0.652843 0.420594 0.216 Uiso calc U P R 0.573(11) E 2
H H93D 0.185127 0.627735 0.426607 0.216 Uiso calc U P R 0.573(11) E 2
C C94A 0.2468(18) 0.7097(18) 0.4936(9) 0.177(5) Uani d U P D 0.573(11) E 2
H H94C 0.190796 0.71245 0.509164 0.212 Uiso calc U P R 0.573(11) E 2
H H94D 0.272045 0.678304 0.521823 0.212 Uiso calc U P R 0.573(11) E 2
C C95A 0.305(2) 0.7916(17) 0.4833(12) 0.176(5) Uani d U P D 0.573(11) E 2
H H95C 0.365085 0.790075 0.479008 0.211 Uiso calc U P R 0.573(11) E 2
H H95D 0.30142 0.829285 0.516151 0.211 Uiso calc U P R 0.573(11) E 2
C C96A 0.270(2) 0.8154(13) 0.4245(13) 0.177(5) Uani d U P D 0.573(11) E 2
H H96C 0.224975 0.842577 0.43233 0.212 Uiso calc U P R 0.573(11) E 2
H H96D 0.316365 0.852477 0.401043 0.212 Uiso calc U P R 0.573(11) E 2
C C100 0.8220(4) 0.2654(4) 0.1304(3) 0.0400(13) Uani d . . . 1.0 . .
H H10D 0.841937 0.216015 0.132197 0.048 Uiso calc U . R 1.0 . .
H H10E 0.869071 0.312421 0.14383 0.048 Uiso calc U . R 1.0 . .
C C101 0.7941(4) 0.2790(4) 0.0669(3) 0.0469(15) Uani d . . . 1.0 . .
H H10F 0.79952 0.337041 0.059393 0.056 Uiso calc U . R 1.0 . .
H H10G 0.827777 0.25903 0.036637 0.056 Uiso calc U . R 1.0 . .
C C102 0.7013(4) 0.2288(5) 0.0668(3) 0.0514(17) Uani d . . . 1.0 . .
H H10H 0.696143 0.170582 0.060225 0.062 Uiso calc U . R 1.0 . .
H H10I 0.668123 0.247764 0.035611 0.062 Uiso calc U . R 1.0 . .
C C103 0.6715(4) 0.2435(4) 0.1293(3) 0.0428(14) Uani d . . . 1.0 . .
H H10J 0.649774 0.291927 0.129701 0.051 Uiso calc U . R 1.0 . .
H H10K 0.625295 0.195987 0.142998 0.051 Uiso calc U . R 1.0 . .
K K1 0.72963(7) 0.14841(7) 0.26045(6) 0.0346(3) Uani d . . . 1.0 . .
K K2 0.76357(7) 0.36843(7) 0.25740(6) 0.0343(3) Uani d . . . 1.0 . .
K K3 0.23851(8) 0.24592(8) 0.51275(5) 0.0366(3) Uani d . . D 1.0 . .
K K4 0.24093(8) 0.24905(8) 0.02524(5) 0.0381(3) Uani d . . D 1.0 . .
N N1 0.6301(3) 0.0019(3) 0.2162(2) 0.0310(9) Uani d . . . 1.0 . .
N N2 0.5568(3) 0.1232(3) 0.28319(19) 0.0288(9) Uani d . . . 1.0 . .
N N3 0.5554(3) 0.0164(3) 0.1190(2) 0.0329(10) Uani d . . . 1.0 . .
N N4 0.5321(3) -0.1121(3) 0.2787(2) 0.0353(10) Uani d . . . 1.0 . .
N N5 0.5301(3) 0.0398(3) 0.3794(2) 0.0365(10) Uani d . . . 1.0 . .
N N6 0.4218(3) 0.0752(3) 0.2165(2) 0.0385(11) Uani d . . . 1.0 . .
N N7 0.9354(3) 0.4009(3) 0.2887(2) 0.0308(9) Uani d . . . 1.0 . .
N N8 0.8651(3) 0.5111(3) 0.2084(2) 0.0305(9) Uani d . . . 1.0 . .
N N9 0.9505(3) 0.4934(3) 0.3796(2) 0.0324(10) Uani d . . . 1.0 . .
N N10 1.0766(3) 0.4469(3) 0.2303(2) 0.0343(10) Uani d . . . 1.0 . .
N N11 0.9503(3) 0.4897(3) 0.1180(2) 0.0332(10) Uani d . . . 1.0 . .
N N12 0.9558(3) 0.6335(3) 0.2682(2) 0.0339(10) Uani d . . . 1.0 . .
O O1 0.7469(3) 0.2562(3) 0.16786(17) 0.0416(9) Uani d . . . 1.0 . .
O O4 0.3931(3) 0.2689(3) 0.5749(2) 0.0437(10) Uani d . . . 1.0 . .
O O5 0.3877(3) 0.2501(3) 0.44964(19) 0.0402(9) Uani d . . . 1.0 . .
O O6 0.2404(3) 0.2635(3) 0.38823(18) 0.0397(9) Uani d . . . 1.0 . .
O O7 0.0824(3) 0.2249(2) 0.45460(17) 0.0352(8) Uani d . . . 1.0 . .
O O8 0.0939(3) 0.2374(3) 0.57956(19) 0.0410(9) Uani d . . . 1.0 . .
O O9 0.2396(3) 0.2226(3) 0.63946(19) 0.0419(9) Uani d . . . 1.0 . .
O O11 0.3068(3) 0.4124(3) 0.0446(3) 0.0568(13) Uani d . . . 1.0 . .
O O12 0.1244(3) 0.2725(3) 0.1096(2) 0.0428(10) Uani d . . . 1.0 . .
O O13 0.0630(3) 0.2046(2) -0.00175(19) 0.0389(9) Uani d . . . 1.0 . .
O O14 0.1856(3) 0.2300(3) -0.09318(19) 0.0416(9) Uani d . . . 1.0 . .
O O15 0.3532(3) 0.2303(2) -0.06383(18) 0.0390(9) Uani d . . . 1.0 . .
O O16 0.4109(3) 0.2740(3) 0.05581(18) 0.0383(9) Uani d . . . 1.0 . .
O O17 0.2867(3) 0.2662(3) 0.1477(2) 0.0407(9) Uani d . . . 1.0 . .

loop_
_atom_site_aniso_label
_atom_site_aniso_U_11
_atom_site_aniso_U_22
_atom_site_aniso_U_33
_atom_site_aniso_U_12
_atom_site_aniso_U_13
_atom_site_aniso_U_23
B1 0.027(3) 0.029(3) 0.026(3) 0.007(2) -0.006(2) -0.001(2)
B2 0.030(3) 0.029(3) 0.041(3) 0.009(2) -0.003(3) 0.003(2)
B3 0.031(3) 0.036(3) 0.032(3) 0.011(2) 0.002(2) 0.006(2)
B4 0.031(3) 0.034(3) 0.042(3) 0.014(2) -0.006(3) -0.003(3)
B5 0.030(3) 0.028(3) 0.023(3) 0.006(2) 0.001(2) -0.004(2)
B6 0.034(3) 0.032(3) 0.032(3) 0.011(2) 0.002(3) 0.003(2)
B7 0.030(3) 0.027(3) 0.026(3) 0.005(2) 0.002(2) 0.000(2)
B8 0.027(3) 0.029(3) 0.040(3) 0.005(2) 0.002(3) 0.002(3)
C1 0.030(3) 0.035(3) 0.033(3) 0.016(2) -0.005(2) -0.004(2)
C2 0.036(3) 0.038(3) 0.034(3) 0.015(2) 0.002(2) -0.008(2)
C3 0.038(3) 0.046(3) 0.044(3) 0.013(3) 0.006(3) -0.005(3)
C4 0.038(3) 0.047(3) 0.053(4) 0.019(3) -0.006(3) -0.013(3)
C5 0.037(3) 0.043(3) 0.053(4) 0.020(2) -0.010(3) -0.010(3)
C6 0.037(3) 0.035(3) 0.038(3) 0.016(2) -0.007(2) -0.002(2)
C7 0.048(3) 0.051(4) 0.032(3) 0.025(3) -0.012(3) -0.006(2)
C8 0.045(3) 0.038(3) 0.037(3) 0.019(3) -0.001(2) -0.012(2)
C9 0.045(3) 0.040(3) 0.039(3) 0.015(3) -0.002(3) -0.010(2)
C10 0.043(3) 0.041(3) 0.054(4) 0.010(3) 0.010(3) 0.002(3)
C11 0.052(4) 0.043(3) 0.039(3) 0.019(3) 0.002(3) 0.009(3)
C12 0.050(3) 0.043(3) 0.038(3) 0.018(3) 0.016(3) 0.002(2)
C13 0.035(3) 0.051(4) 0.063(4) 0.011(3) -0.011(3) -0.016(3)
C14 0.030(3) 0.051(3) 0.063(4) 0.016(2) 0.000(3) -0.017(3)
C15 0.027(2) 0.033(3) 0.028(3) 0.012(2) 0.001(2) 0.001(2)
C16 0.030(3) 0.036(3) 0.027(3) 0.011(2) 0.006(2) -0.002(2)
C17 0.034(3) 0.042(3) 0.028(3) 0.007(2) 0.002(2) -0.003(2)
C18 0.036(3) 0.033(3) 0.039(3) 0.009(2) 0.003(2) -0.005(2)
C19 0.032(3) 0.039(3) 0.030(3) 0.012(2) 0.004(2) -0.001(2)
C20 0.030(2) 0.031(3) 0.036(3) 0.011(2) 0.001(2) 0.002(2)
C21 0.025(2) 0.026(2) 0.028(2) 0.0052(19) 0.001(2) -0.0019(19)
C22 0.026(2) 0.030(2) 0.032(3) 0.0094(19) 0.001(2) 0.002(2)
C23 0.029(3) 0.040(3) 0.049(3) 0.013(2) -0.009(2) -0.005(2)
C24 0.039(3) 0.033(3) 0.039(3) 0.014(2) -0.009(2) 0.001(2)
C25 0.036(3) 0.041(3) 0.030(3) 0.006(2) -0.003(2) 0.002(2)
C26 0.034(3) 0.035(3) 0.026(2) 0.011(2) -0.001(2) 0.000(2)
C27 0.057(4) 0.035(3) 0.030(3) 0.017(3) -0.004(3) -0.007(2)
C28 0.044(3) 0.037(3) 0.029(3) 0.008(2) -0.010(2) -0.002(2)
C29 0.034(3) 0.046(3) 0.044(3) 0.014(2) -0.004(2) 0.005(3)
C30 0.025(3) 0.050(3) 0.045(3) 0.006(2) 0.004(2) 0.013(3)
C31 0.047(3) 0.043(3) 0.036(3) 0.017(3) 0.013(3) 0.000(2)
C32 0.038(3) 0.042(3) 0.032(3) 0.015(2) 0.001(2) 0.012(2)
C33 0.048(3) 0.032(3) 0.038(3) 0.008(2) 0.000(3) 0.003(2)
C34 0.037(3) 0.028(3) 0.049(3) 0.002(2) -0.006(3) -0.005(2)
C35 0.037(3) 0.035(3) 0.028(3) 0.011(2) 0.001(2) 0.000(2)
C36 0.035(3) 0.039(3) 0.033(3) 0.012(2) -0.002(2) 0.002(2)
C37 0.041(3) 0.041(3) 0.037(3) 0.010(2) -0.005(2) 0.003(2)
C38 0.034(3) 0.052(4) 0.047(3) 0.019(3) -0.003(3) 0.005(3)
C39 0.037(3) 0.042(3) 0.052(4) 0.020(3) 0.008(3) 0.004(3)
C40 0.038(3) 0.035(3) 0.032(3) 0.016(2) 0.001(2) -0.002(2)
O2 0.041(3) 0.045(3) 0.062(3) 0.012(2) 0.006(3) 0.008(3)
C41 0.046(3) 0.048(4) 0.062(4) 0.008(3) 0.001(3) 0.010(3)
C42 0.045(3) 0.058(4) 0.056(4) 0.012(3) -0.004(3) 0.011(4)
C43 0.048(3) 0.058(4) 0.060(4) 0.014(3) -0.002(3) 0.016(4)
C44 0.046(3) 0.044(4) 0.064(5) 0.018(3) 0.006(3) 0.005(4)
O2A 0.043(4) 0.046(4) 0.062(5) 0.013(4) 0.004(4) 0.008(4)
C41A 0.044(4) 0.049(4) 0.062(5) 0.010(4) 0.003(4) 0.009(4)
C42A 0.047(4) 0.053(5) 0.063(5) 0.009(4) -0.004(5) 0.012(5)
C43A 0.049(4) 0.053(5) 0.061(5) 0.014(4) 0.000(5) 0.011(4)
C44A 0.046(4) 0.049(5) 0.064(5) 0.016(4) 0.002(4) 0.009(5)
O3 0.060(4) 0.045(3) 0.058(4) 0.005(3) -0.004(3) -0.001(3)
C45 0.059(5) 0.049(4) 0.053(4) 0.007(4) 0.001(4) -0.004(4)
C46 0.057(4) 0.053(5) 0.051(4) 0.008(4) 0.003(4) -0.004(4)
C47 0.062(4) 0.058(5) 0.058(4) 0.007(4) 0.001(4) 0.004(4)
C48 0.063(5) 0.053(4) 0.057(4) 0.008(4) -0.003(4) 0.004(4)
O3A 0.065(4) 0.046(4) 0.059(4) 0.005(4) -0.003(4) -0.001(3)
C45A 0.060(5) 0.051(4) 0.057(4) 0.006(4) 0.000(4) -0.001(4)
C46A 0.054(4) 0.048(5) 0.056(4) 0.009(4) 0.007(4) -0.006(4)
C47A 0.066(5) 0.055(4) 0.056(4) 0.006(4) 0.002(4) 0.002(4)
C48A 0.063(5) 0.053(4) 0.057(4) 0.007(4) -0.001(4) 0.004(4)
O10 0.061(4) 0.055(4) 0.044(5) 0.009(3) 0.005(3) 0.000(3)
C61 0.064(5) 0.053(4) 0.046(5) 0.018(4) 0.004(4) -0.003(4)
C62 0.066(5) 0.062(5) 0.051(4) 0.010(4) 0.000(4) -0.002(4)
C63 0.064(5) 0.058(5) 0.046(4) 0.008(4) -0.002(4) 0.003(4)
C64 0.055(4) 0.058(4) 0.046(4) 0.012(4) 0.006(4) 0.008(4)
O10A 0.060(4) 0.053(4) 0.046(5) 0.013(3) 0.011(4) 0.000(3)
C61A 0.065(5) 0.055(4) 0.047(5) 0.015(4) 0.006(4) -0.008(4)
C62A 0.063(5) 0.060(5) 0.052(5) 0.012(4) 0.003(4) -0.004(4)
C63A 0.060(5) 0.061(5) 0.056(5) 0.009(4) 0.005(4) -0.002(4)
C64A 0.056(4) 0.058(5) 0.049(5) 0.013(4) 0.007(4) 0.006(4)
C49 0.034(3) 0.053(4) 0.053(4) 0.009(3) 0.009(3) 0.001(3)
C50 0.033(3) 0.051(4) 0.052(4) 0.005(3) -0.007(3) -0.005(3)
C51 0.044(3) 0.046(3) 0.034(3) 0.017(3) 0.012(3) 0.006(2)
C52 0.039(3) 0.053(4) 0.040(3) 0.019(3) 0.006(3) 0.002(3)
C53 0.037(3) 0.054(4) 0.034(3) 0.019(3) -0.001(2) -0.005(2)
C54 0.036(3) 0.055(4) 0.032(3) 0.019(3) 0.002(2) 0.009(2)
C55 0.041(3) 0.055(4) 0.035(3) 0.021(3) 0.002(2) -0.003(3)
C56 0.043(3) 0.064(4) 0.036(3) 0.018(3) -0.001(3) 0.001(3)
C57 0.053(4) 0.066(4) 0.029(3) 0.022(3) -0.002(3) 0.005(3)
C58 0.049(4) 0.062(4) 0.036(3) 0.029(3) 0.007(3) -0.003(3)
C59 0.044(3) 0.068(4) 0.034(3) 0.016(3) -0.006(3) -0.009(3)
C60 0.045(3) 0.070(4) 0.037(3) 0.022(3) -0.003(3) 0.008(3)
C65 0.030(3) 0.072(5) 0.099(7) 0.000(3) -0.003(4) 0.035(5)
C66 0.107(8) 0.060(6) 0.100(8) -0.015(5) -0.038(7) 0.002(5)
C67 0.082(6) 0.058(5) 0.073(5) 0.021(4) 0.005(5) -0.002(4)
C68 0.051(4) 0.061(4) 0.089(6) 0.031(4) -0.016(4) 0.014(4)
C69 0.022(3) 0.055(4) 0.064(4) 0.009(3) 0.007(3) -0.010(3)
C70 0.043(3) 0.058(4) 0.050(4) 0.026(3) -0.004(3) -0.010(3)
C71 0.040(3) 0.043(3) 0.051(4) 0.013(3) -0.011(3) -0.001(3)
C72 0.040(3) 0.047(3) 0.046(3) 0.013(3) -0.010(3) -0.004(3)
C73 0.056(4) 0.050(4) 0.035(3) 0.019(3) -0.002(3) -0.003(3)
C74 0.062(4) 0.044(3) 0.027(3) 0.021(3) -0.001(3) 0.003(2)
C75 0.040(3) 0.047(4) 0.053(4) 0.010(3) 0.005(3) 0.005(3)
C76 0.036(3) 0.055(4) 0.039(3) 0.024(3) 0.002(2) -0.001(3)
C77 0.047(4) 0.081(5) 0.033(3) 0.037(3) 0.000(3) 0.013(3)
C78 0.033(3) 0.058(4) 0.047(3) 0.019(3) -0.005(3) -0.004(3)
C79 0.039(3) 0.057(4) 0.043(3) 0.023(3) 0.000(3) -0.010(3)
C80 0.039(3) 0.063(4) 0.033(3) 0.015(3) 0.003(2) -0.003(3)
O19 0.067(3) 0.090(4) 0.074(4) 0.035(3) -0.023(3) -0.022(3)
C85 0.070(6) 0.091(7) 0.086(7) -0.005(5) 0.014(5) 0.015(6)
C86 0.078(6) 0.105(8) 0.076(6) 0.010(6) -0.007(5) 0.020(5)
C87 0.062(5) 0.094(7) 0.078(6) 0.011(5) -0.017(5) 0.005(5)
C88 0.070(5) 0.064(5) 0.080(6) 0.022(4) -0.024(4) -0.020(4)
O18 0.081(6) 0.115(7) 0.119(6) 0.014(5) 0.005(5) -0.002(5)
C81 0.078(6) 0.115(7) 0.115(6) 0.014(5) 0.006(6) 0.004(6)
C82 0.082(7) 0.113(7) 0.113(6) 0.000(6) 0.006(6) 0.007(6)
C83 0.085(7) 0.122(8) 0.115(7) 0.004(6) 0.006(6) -0.005(6)
C84 0.088(6) 0.120(7) 0.118(6) 0.010(5) 0.000(6) -0.004(5)
O18A 0.087(6) 0.120(7) 0.118(6) 0.014(6) 0.005(6) 0.001(6)
C81A 0.087(7) 0.116(7) 0.117(6) 0.009(6) 0.005(6) 0.002(6)
C82A 0.083(6) 0.113(7) 0.117(6) 0.009(6) 0.005(6) 0.001(6)
C83A 0.087(7) 0.114(8) 0.115(7) 0.012(7) -0.004(7) -0.001(6)
C84A 0.079(7) 0.115(8) 0.114(7) 0.014(7) -0.002(7) 0.000(6)
O20 0.095(5) 0.100(5) 0.107(5) 0.027(4) -0.009(4) -0.015(4)
C89 0.078(5) 0.089(5) 0.111(6) 0.026(4) -0.013(4) -0.013(5)
C90 0.082(5) 0.099(6) 0.107(6) 0.027(5) -0.013(5) -0.011(5)
C91 0.081(5) 0.098(6) 0.113(6) 0.042(4) -0.003(5) -0.015(5)
C92 0.086(5) 0.102(6) 0.112(6) 0.032(5) -0.010(4) -0.009(5)
O20A 0.086(6) 0.099(6) 0.109(6) 0.029(5) -0.013(5) -0.010(5)
C89A 0.084(6) 0.095(7) 0.108(7) 0.029(6) -0.012(6) -0.011(6)
C90A 0.079(6) 0.096(7) 0.110(7) 0.034(6) -0.009(6) -0.010(6)
C91A 0.085(5) 0.099(6) 0.110(6) 0.031(5) -0.010(5) -0.011(5)
C92A 0.085(5) 0.099(6) 0.110(6) 0.031(5) -0.010(5) -0.011(5)
O21 0.175(7) 0.178(7) 0.183(7) 0.050(5) 0.000(5) 0.005(5)
C93 0.176(7) 0.177(7) 0.179(7) 0.049(5) -0.001(5) 0.005(5)
C94 0.174(7) 0.177(7) 0.178(7) 0.049(5) 0.001(5) -0.001(5)
C95 0.172(6) 0.177(6) 0.177(7) 0.051(4) 0.002(5) 0.002(5)
C96 0.174(7) 0.176(7) 0.178(7) 0.049(5) 0.002(5) 0.002(5)
O21A 0.179(7) 0.180(7) 0.181(7) 0.048(5) -0.002(5) -0.002(5)
C93A 0.180(7) 0.179(7) 0.180(7) 0.047(5) -0.001(5) 0.000(5)
C94A 0.177(7) 0.177(6) 0.178(7) 0.052(5) 0.003(5) 0.005(5)
C95A 0.174(7) 0.178(6) 0.176(7) 0.050(5) 0.001(5) 0.002(5)
C96A 0.174(7) 0.177(7) 0.178(7) 0.048(5) -0.001(5) 0.003(5)
C100 0.029(3) 0.053(3) 0.041(3) 0.017(2) 0.005(2) 0.002(3)
C101 0.048(3) 0.063(4) 0.036(3) 0.024(3) 0.006(3) 0.003(3)
C102 0.031(3) 0.084(5) 0.042(4) 0.022(3) -0.004(3) -0.010(3)
C103 0.031(3) 0.062(4) 0.039(3) 0.018(3) -0.003(2) -0.004(3)
K1 0.0282(5) 0.0369(6) 0.0387(6) 0.0093(4) -0.0007(5) -0.0033(5)
K2 0.0286(5) 0.0359(6) 0.0377(6) 0.0078(4) 0.0007(5) 0.0048(5)
K3 0.0352(6) 0.0399(6) 0.0357(6) 0.0123(5) -0.0021(5) -0.0011(5)
K4 0.0322(6) 0.0448(7) 0.0385(6) 0.0125(5) -0.0007(5) -0.0018(5)
N1 0.033(2) 0.034(2) 0.030(2) 0.0160(19) -0.0027(18) -0.0008(18)
N2 0.036(2) 0.028(2) 0.025(2) 0.0137(18) 0.0000(17) 0.0030(17)
N3 0.039(2) 0.036(2) 0.028(2) 0.019(2) -0.0075(19) -0.0086(18)
N4 0.034(2) 0.038(2) 0.035(2) 0.0122(19) 0.0032(19) -0.0010(19)
N5 0.046(3) 0.039(2) 0.029(2) 0.018(2) 0.010(2) 0.0102(19)
N6 0.032(2) 0.043(3) 0.043(3) 0.014(2) -0.005(2) -0.010(2)
N7 0.041(2) 0.028(2) 0.026(2) 0.0129(19) 0.0063(19) 0.0005(17)
N8 0.029(2) 0.036(2) 0.030(2) 0.0159(19) -0.0001(18) 0.0022(18)
N9 0.044(3) 0.033(2) 0.024(2) 0.018(2) -0.0085(19) -0.0053(17)
N10 0.031(2) 0.039(2) 0.033(2) 0.0111(19) 0.0030(19) 0.0061(19)
N11 0.040(2) 0.038(2) 0.025(2) 0.017(2) 0.0072(19) 0.0027(18)
N12 0.038(2) 0.033(2) 0.031(2) 0.0100(19) -0.005(2) 0.0000(19)
O1 0.0280(18) 0.063(3) 0.0337(19) 0.0129(17) 0.0004(18) -0.0009(19)
O4 0.045(2) 0.052(3) 0.037(2) 0.019(2) 0.0001(18) 0.0024(18)
O5 0.035(2) 0.046(2) 0.039(2) 0.0102(17) 0.0016(17) 0.0026(18)
O6 0.034(2) 0.049(2) 0.040(2) 0.0189(17) 0.0005(18) -0.0033(18)
O7 0.038(2) 0.042(2) 0.0286(19) 0.0144(16) -0.0028(16) 0.0023(15)
O8 0.043(2) 0.051(2) 0.032(2) 0.0187(19) -0.0017(17) 0.0010(17)
O9 0.039(2) 0.055(3) 0.038(2) 0.024(2) -0.0018(17) -0.0065(17)
O11 0.034(2) 0.046(3) 0.089(4) 0.0094(19) -0.003(2) 0.014(2)
O12 0.034(2) 0.053(2) 0.042(2) 0.0132(18) 0.0016(18) -0.0057(18)
O13 0.038(2) 0.041(2) 0.042(2) 0.0193(17) -0.0024(17) -0.0081(17)
O14 0.041(2) 0.044(2) 0.040(2) 0.0128(18) 0.0019(18) -0.0047(17)
O15 0.041(2) 0.039(2) 0.036(2) 0.0101(17) 0.0012(17) 0.0074(16)
O16 0.039(2) 0.047(2) 0.035(2) 0.0221(18) 0.0020(17) 0.0011(17)
O17 0.035(2) 0.047(2) 0.044(2) 0.0185(18) 0.0048(17) 0.0035(18)

loop_
_atom_type_symbol
_atom_type_description
_atom_type_scat_dispersion_real
_atom_type_scat_dispersion_imag
_atom_type_scat_source
C C 0.0181 0.0091 'International Tables Vol C Tables 4.2.6.8 and 6.1.1.4'
H H 0.0000 0.0000 'International Tables Vol C Tables 4.2.6.8 and 6.1.1.4'
B B 0.0090 0.0039 'International Tables Vol C Tables 4.2.6.8 and 6.1.1.4'
K K 0.3868 1.0657 'International Tables Vol C Tables 4.2.6.8 and 6.1.1.4'
N N 0.0311 0.0180 'International Tables Vol C Tables 4.2.6.8 and 6.1.1.4'
O O 0.0492 0.0322 'International Tables Vol C Tables 4.2.6.8 and 6.1.1.4'

loop_
_geom_angle_atom_site_label_1
_geom_angle_atom_site_label_2
_geom_angle_atom_site_label_3
_geom_angle
N3 B1 N1 121.3(5)
N3 B1 B4 128.3(5)
N1 B1 B4 109.4(4)
N3 B1 K1 134.3(4)
N1 B1 K1 56.4(3)
B4 B1 K1 81.7(3)
N4 B2 N1 116.4(5)
N4 B2 B3 124.7(5)
N1 B2 B3 118.7(5)
N4 B2 K1 155.2(4)
N1 B2 K1 54.7(3)
B3 B2 K1 67.4(3)
N5 B3 N2 119.4(5)
N5 B3 B2 128.6(5)
N2 B3 B2 110.5(5)
N5 B3 K1 130.1(4)
N2 B3 K1 62.7(3)
B2 B3 K1 82.9(3)
N6 B4 N2 117.9(5)
N6 B4 B1 122.6(5)
N2 B4 B1 118.9(5)
N6 B4 K1 159.2(4)
N2 B4 K1 50.5(2)
B1 B4 K1 69.4(3)
N9 B5 N7 120.3(5)
N9 B5 B8 128.0(5)
N7 B5 B8 109.6(4)
N9 B5 K2 130.6(4)
N7 B5 K2 63.9(3)
B8 B5 K2 83.1(3)
N10 B6 N7 116.5(5)
N10 B6 B7 124.9(5)
N7 B6 B7 118.0(5)
N10 B6 K2 159.1(4)
N7 B6 K2 49.8(3)
B7 B6 K2 69.0(3)
N11 B7 N8 119.8(5)
N11 B7 B6 129.0(5)
N8 B7 B6 109.7(4)
N11 B7 K2 134.7(4)
N8 B7 K2 56.0(3)
B6 B7 K2 82.9(3)
N12 B8 N8 116.4(5)
N12 B8 B5 124.3(5)
N8 B8 B5 119.0(4)
N12 B8 K2 154.8(4)
N8 B8 K2 55.2(2)
B5 B8 K2 67.0(3)
N1 C1 C2 122.7(5)
N1 C1 C6 120.5(5)
C2 C1 C6 116.6(5)
N1 C1 K1 73.1(3)
C2 C1 K1 92.6(3)
C6 C1 K1 100.4(3)
C3 C2 C1 120.9(6)
C3 C2 K1 113.7(4)
C1 C2 K1 61.2(3)
C3 C2 H2 119.5
C1 C2 H2 119.5
K1 C2 H2 94.6
C2 C3 C4 122.3(6)
C2 C3 H3 118.8
C4 C3 H3 118.8
C3 C4 C5 117.5(5)
C3 C4 H4 121.3
C5 C4 H4 121.3
C6 C5 C4 121.8(6)
C6 C5 H5 119.1
C4 C5 H5 119.1
C5 C6 C1 120.9(6)
C5 C6 K1 112.2(4)
C1 C6 K1 55.1(3)
C5 C6 H6 119.6
C1 C6 H6 119.6
K1 C6 H6 101.3
N3 C7 H7A 109.5
N3 C7 H7B 109.5
H7A C7 H7B 109.5
N3 C7 H7C 109.5
H7A C7 H7C 109.5
H7B C7 H7C 109.5
N3 C8 H8A 109.5
N3 C8 H8B 109.5
H8A C8 H8B 109.5
N3 C8 H8C 109.5
H8A C8 H8C 109.5
H8B C8 H8C 109.5
N4 C9 H9A 109.5
N4 C9 H9B 109.5
H9A C9 H9B 109.5
N4 C9 H9C 109.5
H9A C9 H9C 109.5
H9B C9 H9C 109.5
N4 C10 H10A 109.5
N4 C10 H10B 109.5
H10A C10 H10B 109.5
N4 C10 H10C 109.5
H10A C10 H10C 109.5
H10B C10 H10C 109.5
N5 C11 H11A 109.5
N5 C11 H11B 109.5
H11A C11 H11B 109.5
N5 C11 H11C 109.5
H11A C11 H11C 109.5
H11B C11 H11C 109.5
N5 C12 H12A 109.5
N5 C12 H12B 109.5
H12A C12 H12B 109.5
N5 C12 H12C 109.5
H12A C12 H12C 109.5
H12B C12 H12C 109.5
N6 C13 H13A 109.5
N6 C13 H13B 109.5
H13A C13 H13B 109.5
N6 C13 H13C 109.5
H13A C13 H13C 109.5
H13B C13 H13C 109.5
N6 C14 H14A 109.5
N6 C14 H14B 109.5
H14A C14 H14B 109.5
N6 C14 H14C 109.5
H14A C14 H14C 109.5
H14B C14 H14C 109.5
N2 C15 C20 120.9(5)
N2 C15 C16 122.1(5)
C20 C15 C16 116.9(5)
N2 C15 K1 65.0(3)
C20 C15 K1 115.9(3)
C16 C15 K1 88.0(3)
C17 C16 C15 120.6(5)
C17 C16 K1 129.0(3)
C15 C16 K1 66.7(3)
C17 C16 K2 65.0(3)
C15 C16 K2 87.1(3)
K1 C16 K2 65.22(9)
C17 C16 H16 119.7
C15 C16 H16 119.7
K1 C16 H16 76.3
K2 C16 H16 118.5
C16 C17 C18 121.7(5)
C16 C17 K2 91.4(3)
C18 C17 K2 70.3(3)
C16 C17 H17 119.1
C18 C17 H17 119.1
K2 C17 H17 108.8
C19 C18 C17 118.2(5)
C19 C18 K2 82.8(3)
C17 C18 K2 83.4(3)
C19 C18 H18 120.9
C17 C18 H18 120.9
K2 C18 H18 103.5
C18 C19 C20 121.2(5)
C18 C19 K2 71.0(3)
C20 C19 K2 92.0(3)
C18 C19 H19 119.4
C20 C19 H19 119.4
K2 C19 H19 107.2
C19 C20 C15 121.2(5)
C19 C20 K2 64.2(3)
C15 C20 K2 87.2(3)
C19 C20 H20 119.4
C15 C20 H20 119.4
K2 C20 H20 119.4
N7 C21 C26 122.9(5)
N7 C21 C22 120.7(4)
C26 C21 C22 116.3(5)
N7 C21 K2 66.6(3)
C26 C21 K2 88.6(3)
C22 C21 K2 113.9(3)
C23 C22 C21 121.3(5)
C23 C22 K1 63.7(3)
C21 C22 K1 88.1(3)
C23 C22 H22 119.4
C21 C22 H22 119.4
K1 C22 H22 119.4
C22 C23 C24 121.4(6)
C22 C23 K1 93.0(3)
C24 C23 K1 69.4(3)
C22 C23 H23 119.3
C24 C23 H23 119.3
K1 C23 H23 107.9
C23 C24 C25 118.0(5)
C23 C24 K1 84.6(3)
C25 C24 K1 83.7(3)
C23 C24 H24 121.0
C25 C24 H24 121.0
K1 C24 H24 101.5
C26 C25 C24 121.6(5)
C26 C25 K1 93.8(3)
C24 C25 K1 69.8(3)
C26 C25 H25 119.2
C24 C25 H25 119.2
K1 C25 H25 106.6
C25 C26 C21 121.4(5)
C25 C26 K2 126.9(4)
C21 C26 K2 65.9(3)
C25 C26 K1 63.2(3)
C21 C26 K1 88.2(3)
K2 C26 K1 64.80(10)
C25 C26 H26 119.3
C21 C26 H26 119.3
K2 C26 H26 78.6
K1 C26 H26 119.5
N9 C27 H27A 109.5
N9 C27 H27B 109.5
H27A C27 H27B 109.5
N9 C27 H27C 109.5
H27A C27 H27C 109.5
H27B C27 H27C 109.5
N9 C28 H28A 109.5
N9 C28 H28B 109.5
H28A C28 H28B 109.5
N9 C28 H28C 109.5
H28A C28 H28C 109.5
H28B C28 H28C 109.5
N10 C29 H29A 109.5
N10 C29 H29B 109.5
H29A C29 H29B 109.5
N10 C29 H29C 109.5
H29A C29 H29C 109.5
H29B C29 H29C 109.5
N10 C30 H30A 109.5
N10 C30 H30B 109.5
H30A C30 H30B 109.5
N10 C30 H30C 109.5
H30A C30 H30C 109.5
H30B C30 H30C 109.5
N11 C31 H31A 109.5
N11 C31 H31B 109.5
H31A C31 H31B 109.5
N11 C31 H31C 109.5
H31A C31 H31C 109.5
H31B C31 H31C 109.5
N11 C32 H32A 109.5
N11 C32 H32B 109.5
H32A C32 H32B 109.5
N11 C32 H32C 109.5
H32A C32 H32C 109.5
H32B C32 H32C 109.5
N12 C33 H33A 109.5
N12 C33 H33B 109.5
H33A C33 H33B 109.5
N12 C33 H33C 109.5
H33A C33 H33C 109.5
H33B C33 H33C 109.5
N12 C34 H34A 109.5
N12 C34 H34B 109.5
H34A C34 H34B 109.5
N12 C34 H34C 109.5
H34A C34 H34C 109.5
H34B C34 H34C 109.5
N8 C35 C40 121.0(5)
N8 C35 C36 121.4(5)
C40 C35 C36 117.3(5)
N8 C35 K2 72.2(3)
C40 C35 K2 102.1(3)
C36 C35 K2 90.9(3)
C37 C36 C35 121.2(5)
C37 C36 K2 116.1(4)
C35 C36 K2 62.7(3)
C37 C36 H36 119.4
C35 C36 H36 119.4
K2 C36 H36 91.1
C38 C37 C36 121.5(6)
C38 C37 H37 119.3
C36 C37 H37 119.3
C37 C38 C39 117.6(6)
C37 C38 H38 121.2
C39 C38 H38 121.2
C40 C39 C38 122.2(6)
C40 C39 H39 118.9
C38 C39 H39 118.9
C39 C40 C35 120.3(5)
C39 C40 K2 113.7(4)
C35 C40 K2 54.3(3)
C39 C40 H40 119.9
C35 C40 H40 119.9
K2 C40 H40 100.4
C41 O2 C44 107.5(7)
C41 O2 K3 114.4(11)
C44 O2 K3 104.6(8)
O2 C41 C42 107.1(9)
O2 C41 H41A 110.3
C42 C41 H41A 110.3
O2 C41 H41B 110.3
C42 C41 H41B 110.3
H41A C41 H41B 108.6
C43 C42 C41 106.6(7)
C43 C42 H42A 110.4
C41 C42 H42A 110.4
C43 C42 H42B 110.4
C41 C42 H42B 110.4
H42A C42 H42B 108.6
C42 C43 C44 105.7(7)
C42 C43 H43A 110.6
C44 C43 H43A 110.6
C42 C43 H43B 110.6
C44 C43 H43B 110.6
H43A C43 H43B 108.7
O2 C44 C43 105.6(7)
O2 C44 K3 51.3(6)
C43 C44 K3 102.5(7)
O2 C44 H44A 110.6
C43 C44 H44A 110.6
K3 C44 H44A 64.1
O2 C44 H44B 110.6
C43 C44 H44B 110.6
K3 C44 H44B 146.1
H44A C44 H44B 108.8
C41A O2A C44A 108.8(13)
C41A O2A K3 115.(3)
C44A O2A K3 117.(2)
O2A C41A C42A 107.5(13)
O2A C41A H41C 110.2
C42A C41A H41C 110.2
O2A C41A H41D 110.2
C42A C41A H41D 110.2
H41C C41A H41D 108.5
C43A C42A C41A 106.5(13)
C43A C42A H42C 110.4
C41A C42A H42C 110.4
C43A C42A H42D 110.4
C41A C42A H42D 110.4
H42C C42A H42D 108.6
C42A C43A C44A 102.6(13)
C42A C43A H43C 111.3
C44A C43A H43C 111.3
C42A C43A H43D 111.3
C44A C43A H43D 111.3
H43C C43A H43D 109.2
O2A C44A C43A 105.8(14)
O2A C44A H44C 110.6
C43A C44A H44C 110.6
O2A C44A H44D 110.6
C43A C44A H44D 110.6
H44C C44A H44D 108.7
C48 O3 C45 105.4(10)
C48 O3 K3 123.5(14)
C45 O3 K3 113.7(11)
O3 C45 C46 103.2(11)
O3 C45 H45A 111.1
C46 C45 H45A 111.1
O3 C45 H45B 111.1
C46 C45 H45B 111.1
H45A C45 H45B 109.1
C47 C46 C45 103.8(10)
C47 C46 H46A 111.0
C45 C46 H46A 111.0
C47 C46 H46B 111.0
C45 C46 H46B 111.0
H46A C46 H46B 109.0
C46 C47 C48 105.6(9)
C46 C47 H47A 110.6
C48 C47 H47A 110.6
C46 C47 H47B 110.6
C48 C47 H47B 110.6
H47A C47 H47B 108.7
O3 C48 C47 105.0(11)
O3 C48 H48A 110.7
C47 C48 H48A 110.7
O3 C48 H48B 110.7
C47 C48 H48B 110.7
H48A C48 H48B 108.8
C48A O3A C45A 110.4(10)
C48A O3A K3 130.6(15)
C45A O3A K3 107.8(12)
O3A C45A C46A 104.1(11)
O3A C45A K3 48.6(9)
C46A C45A K3 126.1(14)
O3A C45A H45C 110.9
C46A C45A H45C 110.9
K3 C45A H45C 62.7
O3A C45A H45D 110.9
C46A C45A H45D 110.9
K3 C45A H45D 121.9
H45C C45A H45D 109.0
C45A C46A C47A 102.3(11)
C45A C46A H46C 111.3
C47A C46A H46C 111.3
C45A C46A H46D 111.3
C47A C46A H46D 111.3
H46C C46A H46D 109.2
C46A C47A C48A 103.1(11)
C46A C47A H47C 111.1
C48A C47A H47C 111.1
C46A C47A H47D 111.1
C48A C47A H47D 111.1
H47C C47A H47D 109.1
O3A C48A C47A 105.5(10)
O3A C48A H48C 110.6
C47A C48A H48C 110.6
O3A C48A H48D 110.6
C47A C48A H48D 110.6
H48C C48A H48D 108.8
C61 O10 C64 110.1(9)
C61 O10 K4 119.0(11)
C64 O10 K4 105.1(12)
O10 C61 C62 105.1(10)
O10 C61 H61A 110.7
C62 C61 H61A 110.7
O10 C61 H61B 110.7
C62 C61 H61B 110.7
H61A C61 H61B 108.8
C61 C62 C63 99.9(10)
C61 C62 H62A 111.8
C63 C62 H62A 111.8
C61 C62 H62B 111.8
C63 C62 H62B 111.8
H62A C62 H62B 109.5
C64 C63 C62 100.9(11)
C64 C63 H63A 111.6
C62 C63 H63A 111.6
C64 C63 H63B 111.6
C62 C63 H63B 111.6
H63A C63 H63B 109.4
O10 C64 C63 105.3(10)
O10 C64 K4 50.6(9)
C63 C64 K4 134.0(13)
O10 C64 H64A 110.7
C63 C64 H64A 110.7
K4 C64 H64A 61.8
O10 C64 H64B 110.7
C63 C64 H64B 110.7
K4 C64 H64B 114.5
H64A C64 H64B 108.8
C61A O10A C64A 107.2(12)
C61A O10A K4 120.8(14)
C64A O10A K4 115.5(17)
O10A C61A C62A 106.2(11)
O10A C61A H61C 110.5
C62A C61A H61C 110.5
O10A C61A H61D 110.5
C62A C61A H61D 110.5
H61C C61A H61D 108.7
C61A C62A C63A 106.3(10)
C61A C62A H62C 110.5
C63A C62A H62C 110.5
C61A C62A H62D 110.5
C63A C62A H62D 110.5
H62C C62A H62D 108.7
C64A C63A C62A 100.9(12)
C64A C63A H63C 111.6
C62A C63A H63C 111.6
C64A C63A H63D 111.6
C62A C63A H63D 111.6
H63C C63A H63D 109.4
O10A C64A C63A 104.2(13)
O10A C64A H64C 110.9
C63A C64A H64C 110.9
O10A C64A H64D 110.9
C63A C64A H64D 110.9
H64C C64A H64D 108.9
O4 C49 C50 109.7(6)
O4 C49 H49A 109.7
C50 C49 H49A 109.7
O4 C49 H49B 109.7
C50 C49 H49B 109.7
H49A C49 H49B 108.2
O5 C50 C49 110.4(5)
O5 C50 H50A 109.6
C49 C50 H50A 109.6
O5 C50 H50B 109.6
C49 C50 H50B 109.6
H50A C50 H50B 108.1
O5 C51 C52 109.3(5)
O5 C51 H51A 109.8
C52 C51 H51A 109.8
O5 C51 H51B 109.8
C52 C51 H51B 109.8
H51A C51 H51B 108.3
O6 C52 C51 109.1(5)
O6 C52 H52A 109.9
C51 C52 H52A 109.9
O6 C52 H52B 109.9
C51 C52 H52B 109.9
H52A C52 H52B 108.3
O6 C53 C54 108.8(5)
O6 C53 H53A 109.9
C54 C53 H53A 109.9
O6 C53 H53B 109.9
C54 C53 H53B 109.9
H53A C53 H53B 108.3
O7 C54 C53 108.7(5)
O7 C54 H54A 109.9
C53 C54 H54A 109.9
O7 C54 H54B 109.9
C53 C54 H54B 109.9
H54A C54 H54B 108.3
O7 C55 C56 108.9(5)
O7 C55 H55A 109.9
C56 C55 H55A 109.9
O7 C55 H55B 109.9
C56 C55 H55B 109.9
H55A C55 H55B 108.3
O8 C56 C55 108.0(5)
O8 C56 H56A 110.1
C55 C56 H56A 110.1
O8 C56 H56B 110.1
C55 C56 H56B 110.1
H56A C56 H56B 108.4
O8 C57 C58 108.4(6)
O8 C57 H57A 110.0
C58 C57 H57A 110.0
O8 C57 H57B 110.0
C58 C57 H57B 110.0
H57A C57 H57B 108.4
O9 C58 C57 109.1(5)
O9 C58 H58A 109.9
C57 C58 H58A 109.9
O9 C58 H58B 109.9
C57 C58 H58B 109.9
H58A C58 H58B 108.3
O9 C59 C60 109.3(5)
O9 C59 H59A 109.8
C60 C59 H59A 109.8
O9 C59 H59B 109.8
C60 C59 H59B 109.8
H59A C59 H59B 108.3
O4 C60 C59 108.3(6)
O4 C60 H60A 110.0
C59 C60 H60A 110.0
O4 C60 H60B 110.0
C59 C60 H60B 110.0
H60A C60 H60B 108.4
O11 C65 C66 104.6(7)
O11 C65 H65A 110.8
C66 C65 H65A 110.8
O11 C65 H65B 110.8
C66 C65 H65B 110.8
H65A C65 H65B 108.9
C65 C66 C67 102.7(6)
C65 C66 H66A 111.2
C67 C66 H66A 111.2
C65 C66 H66B 111.2
C67 C66 H66B 111.2
H66A C66 H66B 109.1
C68 C67 C66 104.3(7)
C68 C67 H67A 110.9
C66 C67 H67A 110.9
C68 C67 H67B 110.9
C66 C67 H67B 110.9
H67A C67 H67B 108.9
O11 C68 C67 107.1(7)
O11 C68 K4 50.1(3)
C67 C68 K4 157.2(6)
O11 C68 H68A 110.3
C67 C68 H68A 110.3
K4 C68 H68A 80.9
O11 C68 H68B 110.3
C67 C68 H68B 110.3
K4 C68 H68B 83.2
H68A C68 H68B 108.6
O12 C69 C70 108.9(5)
O12 C69 H69A 109.9
C70 C69 H69A 109.9
O12 C69 H69B 109.9
C70 C69 H69B 109.9
H69A C69 H69B 108.3
O13 C70 C69 110.2(5)
O13 C70 H70A 109.6
C69 C70 H70A 109.6
O13 C70 H70B 109.6
C69 C70 H70B 109.6
H70A C70 H70B 108.1
O13 C71 C72 109.2(5)
O13 C71 H71A 109.8
C72 C71 H71A 109.8
O13 C71 H71B 109.8
C72 C71 H71B 109.8
H71A C71 H71B 108.3
O14 C72 C71 108.6(5)
O14 C72 H72A 110.0
C71 C72 H72A 110.0
O14 C72 H72B 110.0
C71 C72 H72B 110.0
H72A C72 H72B 108.3
O14 C73 C74 108.6(5)
O14 C73 H73A 110.0
C74 C73 H73A 110.0
O14 C73 H73B 110.0
C74 C73 H73B 110.0
H73A C73 H73B 108.4
O15 C74 C73 109.0(5)
O15 C74 K4 47.6(3)
C73 C74 K4 82.8(4)
O15 C74 H74A 109.9
C73 C74 H74A 109.9
K4 C74 H74A 157.5
O15 C74 H74B 109.9
C73 C74 H74B 109.9
K4 C74 H74B 83.2
H74A C74 H74B 108.3
O15 C75 C76 109.2(5)
O15 C75 H75A 109.8
C76 C75 H75A 109.8
O15 C75 H75B 109.8
C76 C75 H75B 109.8
H75A C75 H75B 108.3
O16 C76 C75 107.6(5)
O16 C76 H76A 110.2
C75 C76 H76A 110.2
O16 C76 H76B 110.2
C75 C76 H76B 110.2
H76A C76 H76B 108.5
O16 C77 C78 108.4(5)
O16 C77 K4 47.3(3)
C78 C77 K4 80.9(3)
O16 C77 H77A 110.0
C78 C77 H77A 110.0
K4 C77 H77A 157.2
O16 C77 H77B 110.0
C78 C77 H77B 110.0
K4 C77 H77B 85.2
H77A C77 H77B 108.4
O17 C78 C77 109.0(6)
O17 C78 H78A 109.9
C77 C78 H78A 109.9
O17 C78 H78B 109.9
C77 C78 H78B 109.9
H78A C78 H78B 108.3
O17 C79 C80 109.7(5)
O17 C79 H79A 109.7
C80 C79 H79A 109.7
O17 C79 H79B 109.7
C80 C79 H79B 109.7
H79A C79 H79B 108.2
O12 C80 C79 108.9(5)
O12 C80 H80A 109.9
C79 C80 H80A 109.9
O12 C80 H80B 109.9
C79 C80 H80B 109.9
H80A C80 H80B 108.3
C88 O19 C85 109.9(6)
O19 C85 C86 104.9(6)
O19 C85 H85A 110.8
C86 C85 H85A 110.8
O19 C85 H85B 110.8
C86 C85 H85B 110.8
H85A C85 H85B 108.8
C87 C86 C85 102.5(5)
C87 C86 H86A 111.3
C85 C86 H86A 111.3
C87 C86 H86B 111.3
C85 C86 H86B 111.3
H86A C86 H86B 109.2
C86 C87 C88 102.9(6)
C86 C87 H87A 111.2
C88 C87 H87A 111.2
C86 C87 H87B 111.2
C88 C87 H87B 111.2
H87A C87 H87B 109.1
O19 C88 C87 105.1(5)
O19 C88 H88A 110.7
C87 C88 H88A 110.7
O19 C88 H88B 110.7
C87 C88 H88B 110.7
H88A C88 H88B 108.8
C81 O18 C84 104.4(11)
O18 C81 C82 106.1(12)
O18 C81 H81A 110.5
C82 C81 H81A 110.5
O18 C81 H81B 110.5
C82 C81 H81B 110.5
H81A C81 H81B 108.7
C81 C82 C83 104.0(12)
C81 C82 H82A 110.9
C83 C82 H82A 110.9
C81 C82 H82B 110.9
C83 C82 H82B 110.9
H82A C82 H82B 109.0
C82 C83 C84 105.3(11)
C82 C83 H83A 110.7
C84 C83 H83A 110.7
C82 C83 H83B 110.7
C84 C83 H83B 110.7
H83A C83 H83B 108.8
O18 C84 C83 103.2(11)
O18 C84 H84A 111.1
C83 C84 H84A 111.1
O18 C84 H84B 111.1
C83 C84 H84B 111.1
H84A C84 H84B 109.1
C81A O18A C84A 108.6(13)
O18A C81A C82A 108.6(14)
O18A C81A H81C 110.0
C82A C81A H81C 110.0
O18A C81A H81D 110.0
C82A C81A H81D 110.0
H81C C81A H81D 108.4
C81A C82A C83A 103.2(14)
C81A C82A H82C 111.1
C83A C82A H82C 111.1
C81A C82A H82D 111.1
C83A C82A H82D 111.1
H82C C82A H82D 109.1
C82A C83A C84A 103.0(14)
C82A C83A H83C 111.2
C84A C83A H83C 111.2
C82A C83A H83D 111.2
C84A C83A H83D 111.2
H83C C83A H83D 109.1
O18A C84A C83A 107.3(13)
O18A C84A H84C 110.3
C83A C84A H84C 110.3
O18A C84A H84D 110.3
C83A C84A H84D 110.3
H84C C84A H84D 108.5
C89 O20 C92 108.0(9)
O20 C89 C90 106.0(9)
O20 C89 H89A 110.5
C90 C89 H89A 110.5
O20 C89 H89B 110.5
C90 C89 H89B 110.5
H89A C89 H89B 108.7
C89 C90 C91 103.4(10)
C89 C90 H90A 111.1
C91 C90 H90A 111.1
C89 C90 H90B 111.1
C91 C90 H90B 111.1
H90A C90 H90B 109.0
C92 C91 C90 101.5(10)
C92 C91 H91A 111.5
C90 C91 H91A 111.5
C92 C91 H91B 111.5
C90 C91 H91B 111.5
H91A C91 H91B 109.3
O20 C92 C91 107.0(9)
O20 C92 H92A 110.3
C91 C92 H92A 110.3
O20 C92 H92B 110.3
C91 C92 H92B 110.3
H92A C92 H92B 108.6
C92A O20A C89A 107.1(16)
O20A C89A C90A 103.3(16)
O20A C89A H89C 111.1
C90A C89A H89C 111.1
O20A C89A H89D 111.1
C90A C89A H89D 111.1
H89C C89A H89D 109.1
C89A C90A C91A 102.5(16)
C89A C90A H90C 111.3
C91A C90A H90C 111.3
C89A C90A H90D 111.3
C91A C90A H90D 111.3
H90C C90A H90D 109.2
C90A C91A C92A 104.4(14)
C90A C91A H91C 110.9
C92A C91A H91C 110.9
C90A C91A H91D 110.9
C92A C91A H91D 110.9
H91C C91A H91D 108.9
O20A C92A C91A 106.4(14)
O20A C92A H92C 110.4
C91A C92A H92C 110.4
O20A C92A H92D 110.4
C91A C92A H92D 110.4
H92C C92A H92D 108.6
C93 O21 C96 108.0(14)
O21 C93 C94 103.4(11)
O21 C93 H93A 111.1
C94 C93 H93A 111.1
O21 C93 H93B 111.1
C94 C93 H93B 111.1
H93A C93 H93B 109.0
C95 C94 C93 106.1(9)
C95 C94 H94A 110.5
C93 C94 H94A 110.5
C95 C94 H94B 110.5
C93 C94 H94B 110.5
H94A C94 H94B 108.7
C94 C95 C96 106.5(7)
C94 C95 H95A 110.4
C96 C95 H95A 110.4
C94 C95 H95B 110.4
C96 C95 H95B 110.4
H95A C95 H95B 108.6
O21 C96 C95 104.6(11)
O21 C96 H96A 110.8
C95 C96 H96A 110.8
O21 C96 H96B 110.8
C95 C96 H96B 110.8
H96A C96 H96B 108.9
C93A O21A C96A 109.9(11)
O21A C93A C94A 103.2(10)
O21A C93A H93C 111.1
C94A C93A H93C 111.1
O21A C93A H93D 111.1
C94A C93A H93D 111.1
H93C C93A H93D 109.1
C95A C94A C93A 102.0(10)
C95A C94A H94C 111.4
C93A C94A H94C 111.4
C95A C94A H94D 111.4
C93A C94A H94D 111.4
H94C C94A H94D 109.2
C94A C95A C96A 101.6(10)
C94A C95A H95C 111.5
C96A C95A H95C 111.5
C94A C95A H95D 111.5
C96A C95A H95D 111.5
H95C C95A H95D 109.3
O21A C96A C95A 105.1(10)
O21A C96A H96C 110.7
C95A C96A H96C 110.7
O21A C96A H96D 110.7
C95A C96A H96D 110.7
H96C C96A H96D 108.8
O1 C100 C101 106.0(5)
O1 C100 H10D 110.5
C101 C100 H10D 110.5
O1 C100 H10E 110.5
C101 C100 H10E 110.5
H10D C100 H10E 108.7
C102 C101 C100 101.8(6)
C102 C101 H10F 111.4
C100 C101 H10F 111.4
C102 C101 H10G 111.4
C100 C101 H10G 111.4
H10F C101 H10G 109.3
C101 C102 C103 102.7(6)
C101 C102 H10H 111.2
C103 C102 H10H 111.2
C101 C102 H10I 111.2
C103 C102 H10I 111.2
H10H C102 H10I 109.1
O1 C103 C102 105.6(5)
O1 C103 H10J 110.6
C102 C103 H10J 110.6
O1 C103 H10K 110.6
C102 C103 H10K 110.6
H10J C103 H10K 108.8
O1 K1 N1 105.59(14)
O1 K1 N2 98.80(13)
N1 K1 N2 67.24(13)
O1 K1 C1 106.47(15)
N1 K1 C1 27.74(14)
N2 K1 C1 94.68(14)
O1 K1 C24 117.87(15)
N1 K1 C24 119.73(15)
N2 K1 C24 135.76(15)
C1 K1 C24 97.44(16)
O1 K1 C15 86.15(13)
N1 K1 C15 92.83(14)
N2 K1 C15 26.34(13)
C1 K1 C15 120.54(15)
C24 K1 C15 127.80(16)
O1 K1 B3 125.90(15)
N1 K1 B3 55.60(16)
N2 K1 B3 28.65(14)
C1 K1 B3 78.37(17)
C24 K1 B3 114.59(17)
C15 K1 B3 50.53(15)
O1 K1 C25 115.71(14)
N1 K1 C25 136.69(15)
N2 K1 C25 116.14(15)
C1 K1 C25 121.09(16)
C24 K1 C25 26.55(16)
C15 K1 C25 102.05(15)
B3 K1 C25 105.11(16)
O1 K1 C23 94.18(15)
N1 K1 C23 122.52(15)
N2 K1 C23 160.83(16)
C1 K1 C23 95.10(16)
C24 K1 C23 26.07(17)
C15 K1 C23 142.77(16)
B3 K1 C23 139.74(17)
C25 K1 C23 44.90(16)
O1 K1 C2 83.83(15)
N1 K1 C2 47.05(14)
N2 K1 C2 111.45(14)
C1 K1 C2 26.16(16)
C24 K1 C2 97.07(16)
C15 K1 C2 132.99(15)
B3 K1 C2 102.23(16)
C25 K1 C2 123.62(16)
C23 K1 C2 83.83(15)
O1 K1 B1 85.18(14)
N1 K1 B1 26.22(14)
N2 K1 B1 53.67(14)
C1 K1 B1 49.76(15)
C24 K1 B1 145.85(16)
C15 K1 B1 75.00(15)
B3 K1 B1 56.52(16)
C25 K1 B1 158.88(15)
C23 K1 B1 142.19(16)
C2 K1 B1 58.47(15)
O1 K1 C16 96.49(13)
N1 K1 C16 111.94(13)
N2 K1 C16 45.89(13)
C1 K1 C16 137.50(15)
C24 K1 C16 102.75(16)
C15 K1 C16 25.28(14)
B3 K1 C16 59.26(16)
C25 K1 C16 76.78(15)
C23 K1 C16 118.74(15)
C2 K1 C16 157.24(14)
B1 K1 C16 98.81(14)
O1 K2 N8 104.45(14)
O1 K2 N7 102.61(13)
N8 K2 N7 66.70(13)
O1 K2 C35 102.84(15)
N8 K2 C35 28.16(15)
N7 K2 C35 94.61(15)
O1 K2 C18 117.83(14)
N8 K2 C18 119.34(15)
N7 K2 C18 133.38(15)
C35 K2 C18 97.82(16)
O1 K2 C21 89.22(13)
N8 K2 C21 92.04(13)
N7 K2 C21 26.52(13)
C35 K2 C21 120.20(15)
C18 K2 C21 127.54(16)
O1 K2 B5 129.12(14)
N8 K2 B5 55.67(15)
N7 K2 B5 28.43(14)
C35 K2 B5 79.02(16)
C18 K2 B5 112.07(16)
C21 K2 B5 50.99(15)
O1 K2 C19 94.14(14)
N8 K2 C19 120.80(14)
N7 K2 C19 159.37(15)
C35 K2 C19 93.30(16)
C18 K2 C19 26.23(16)
C21 K2 C19 144.68(15)
B5 K2 C19 136.74(15)
O1 K2 C17 115.67(14)
N8 K2 C17 137.11(15)
N7 K2 C17 115.54(14)
C35 K2 C17 122.05(16)
C18 K2 C17 26.25(16)
C21 K2 C17 102.61(15)
B5 K2 C17 104.40(15)
C19 K2 C17 44.94(15)
O1 K2 C36 79.04(14)
N8 K2 C36 47.45(14)
N7 K2 C36 110.96(14)
C35 K2 C36 26.39(16)
C18 K2 C36 99.17(16)
C21 K2 C36 131.19(14)
B5 K2 C36 102.81(15)
C19 K2 C36 83.80(15)
C17 K2 C36 125.28(15)
O1 K2 B7 85.46(14)
N8 K2 B7 26.42(14)
N7 K2 B7 52.85(14)
C35 K2 B7 50.25(16)
C18 K2 B7 145.76(16)
C21 K2 B7 73.38(15)
B5 K2 B7 56.39(15)
C19 K2 B7 141.92(16)
C17 K2 B7 158.67(15)
C36 K2 B7 58.68(15)
O1 K2 C26 98.49(14)
N8 K2 C26 112.26(13)
N7 K2 C26 46.22(13)
C35 K2 C26 138.93(15)
C18 K2 C26 102.62(16)
C21 K2 C26 25.48(13)
B5 K2 C26 60.38(15)
C19 K2 C26 119.82(15)
C17 K2 C26 77.20(14)
C36 K2 C26 156.37(14)
B7 K2 C26 97.77(15)
O3A K3 O2A 160.4(8)
O3 K3 O2 157.4(4)
O3A K3 O8 84.4(5)
O3 K3 O8 83.2(4)
O2A K3 O8 97.3(8)
O2 K3 O8 99.4(3)
O3A K3 O7 87.5(4)
O3 K3 O7 84.1(4)
O2A K3 O7 76.5(7)
O2 K3 O7 77.9(3)
O8 K3 O7 60.70(12)
O3A K3 O5 97.3(5)
O3 K3 O5 98.7(4)
O2A K3 O5 81.9(8)
O2 K3 O5 79.7(3)
O8 K3 O5 177.11(14)
O7 K3 O5 121.58(13)
O3A K3 O6 83.3(5)
O3 K3 O6 81.3(4)
O2A K3 O6 79.2(6)
O2 K3 O6 78.4(3)
O8 K3 O6 121.90(13)
O7 K3 O6 62.20(12)
O5 K3 O6 60.72(12)
O3A K3 O4 91.7(4)
O3 K3 O4 95.2(4)
O2A K3 O4 104.6(7)
O2 K3 O4 103.2(3)
O8 K3 O4 117.34(12)
O7 K3 O4 177.96(13)
O5 K3 O4 60.40(13)
O6 K3 O4 119.59(13)
O3A K3 O9 98.7(5)
O3 K3 O9 100.8(4)
O2A K3 O9 98.9(6)
O2 K3 O9 99.8(3)
O8 K3 O9 59.65(12)
O7 K3 O9 118.92(12)
O5 K3 O9 117.69(13)
O6 K3 O9 177.66(13)
O4 K3 O9 59.32(12)
O3A K3 C45A 23.6(4)
O2A K3 C45A 174.6(8)
O8 K3 C45A 86.4(4)
O7 K3 C45A 108.8(4)
O5 K3 C45A 94.2(4)
O6 K3 C45A 102.2(3)
O4 K3 C45A 70.1(4)
O9 K3 C45A 79.5(3)
O3 K3 C44 169.6(5)
O2 K3 C44 24.1(3)
O8 K3 C44 107.17(19)
O7 K3 C44 101.5(2)
O5 K3 C44 70.95(19)
O6 K3 C44 93.6(2)
O4 K3 C44 79.5(2)
O9 K3 C44 84.2(2)
O10A K4 O11 148.3(5)
O10 K4 O11 152.1(4)
O10A K4 O16 82.2(5)
O10 K4 O16 83.4(4)
O11 K4 O16 73.45(13)
O10A K4 O14 103.1(5)
O10 K4 O14 98.5(4)
O11 K4 O14 106.89(16)
O16 K4 O14 121.88(13)
O10A K4 O15 87.3(5)
O10 K4 O15 83.7(4)
O11 K4 O15 98.57(14)
O16 K4 O15 62.06(12)
O14 K4 O15 60.51(13)
O10A K4 O12 95.2(5)
O10 K4 O12 98.7(4)
O11 K4 O12 80.38(15)
O16 K4 O12 120.34(13)
O14 K4 O12 116.72(13)
O15 K4 O12 176.70(14)
O10A K4 O17 76.6(5)
O10 K4 O17 81.3(4)
O11 K4 O17 74.08(15)
O16 K4 O17 61.56(12)
O14 K4 O17 176.54(13)
O15 K4 O17 122.81(12)
O12 K4 O17 60.00(12)
O10A K4 O13 91.2(5)
O10 K4 O13 90.0(4)
O11 K4 O13 112.60(13)
O16 K4 O13 173.41(13)
O14 K4 O13 59.82(12)
O15 K4 O13 118.13(13)
O12 K4 O13 59.79(12)
O17 K4 O13 116.72(12)
O10 K4 C64 24.3(4)
O11 K4 C64 141.0(3)
O16 K4 C64 94.1(5)
O14 K4 C64 110.9(3)
O15 K4 C64 108.0(4)
O12 K4 C64 74.5(4)
O17 K4 C64 67.6(3)
O13 K4 C64 79.5(5)
O10A K4 C68 163.1(5)
O10 K4 C68 167.8(4)
O11 K4 C68 23.52(16)
O16 K4 C68 96.71(16)
O14 K4 C68 91.83(19)
O15 K4 C68 107.21(18)
O12 K4 C68 70.63(18)
O17 K4 C68 88.01(19)
O13 K4 C68 89.51(15)
C64 K4 C68 144.3(4)
O10A K4 C77 70.2(5)
O10 K4 C77 72.9(4)
O11 K4 C77 79.98(17)
O16 K4 C77 22.04(14)
O14 K4 C77 141.24(14)
O15 K4 C77 80.83(14)
O12 K4 C77 102.01(14)
O17 K4 C77 42.01(13)
O13 K4 C77 153.46(15)
C64 K4 C77 76.7(4)
C68 K4 C77 102.92(19)
C1 N1 B1 136.5(5)
C1 N1 B2 129.2(5)
B1 N1 B2 94.3(4)
C1 N1 K1 79.1(3)
B1 N1 K1 97.4(3)
B2 N1 K1 98.4(3)
C15 N2 B3 135.1(5)
C15 N2 B4 131.5(4)
B3 N2 B4 92.4(4)
C15 N2 K1 88.7(3)
B3 N2 K1 88.6(3)
B4 N2 K1 104.4(3)
B1 N3 C7 122.9(5)
B1 N3 C8 124.8(5)
C7 N3 C8 111.9(5)
C10 N4 C9 110.5(5)
C10 N4 B2 117.4(5)
C9 N4 B2 118.0(5)
C12 N5 C11 112.8(5)
C12 N5 B3 125.2(5)
C11 N5 B3 121.4(5)
C13 N6 C14 109.7(5)
C13 N6 B4 116.7(5)
C14 N6 B4 118.6(5)
C21 N7 B5 137.4(4)
C21 N7 B6 128.9(4)
B5 N7 B6 93.1(4)
C21 N7 K2 86.9(3)
B5 N7 K2 87.7(3)
B6 N7 K2 105.3(3)
C35 N8 B7 136.1(5)
C35 N8 B8 130.4(5)
B7 N8 B8 93.5(4)
C35 N8 K2 79.6(3)
B7 N8 K2 97.5(3)
B8 N8 K2 98.1(3)
C28 N9 C27 112.8(4)
C28 N9 B5 125.2(5)
C27 N9 B5 121.7(5)
C30 N10 C29 109.4(5)
C30 N10 B6 117.1(5)
C29 N10 B6 118.3(5)
C32 N11 C31 112.1(5)
C32 N11 B7 125.6(5)
C31 N11 B7 122.1(5)
C33 N12 C34 110.8(5)
C33 N12 B8 118.4(5)
C34 N12 B8 114.7(5)
C100 O1 C103 108.8(4)
C100 O1 K2 115.5(4)
C103 O1 K2 116.5(4)
C100 O1 K1 115.7(3)
C103 O1 K1 114.8(4)
K2 O1 K1 83.96(11)
C60 O4 C49 110.9(5)
C60 O4 K3 117.8(4)
C49 O4 K3 116.0(4)
C51 O5 C50 113.2(5)
C51 O5 K3 115.3(3)
C50 O5 K3 113.6(4)
C52 O6 C53 113.1(5)
C52 O6 K3 112.2(3)
C53 O6 K3 111.0(3)
C55 O7 C54 111.5(4)
C55 O7 K3 111.0(3)
C54 O7 K3 110.9(3)
C56 O8 C57 112.9(5)
C56 O8 K3 117.4(3)
C57 O8 K3 117.7(4)
C59 O9 C58 111.6(5)
C59 O9 K3 115.2(4)
C58 O9 K3 113.4(4)
C65 O11 C68 106.8(6)
C65 O11 K4 132.5(5)
C68 O11 K4 106.3(4)
C69 O12 C80 112.1(5)
C69 O12 K4 117.6(4)
C80 O12 K4 119.1(3)
C71 O13 C70 110.6(5)
C71 O13 K4 114.7(3)
C70 O13 K4 113.9(4)
C72 O14 C73 113.3(5)
C72 O14 K4 115.1(4)
C73 O14 K4 117.2(4)
C75 O15 C74 112.8(5)
C75 O15 K4 112.2(4)
C74 O15 K4 110.4(3)
C77 O16 C76 112.0(5)
C77 O16 K4 110.7(4)
C76 O16 K4 111.0(3)
C78 O17 C79 112.6(5)
C78 O17 K4 112.2(4)
C79 O17 K4 110.1(4)

loop_
_geom_bond_atom_site_label_1
_geom_bond_atom_site_label_2
_geom_bond_distance
B1 N3 1.439(7)
B1 N1 1.466(7)
B1 B4 1.700(9)
B1 K1 3.290(6)
B2 N4 1.482(8)
B2 N1 1.535(8)
B2 B3 1.673(9)
B2 K1 3.351(6)
B3 N5 1.461(8)
B3 N2 1.495(7)
B3 K1 3.118(6)
B4 N6 1.500(8)
B4 N2 1.521(8)
B4 K1 3.479(6)
B5 N9 1.459(7)
B5 N7 1.475(7)
B5 B8 1.677(9)
B5 K2 3.096(6)
B6 N10 1.483(7)
B6 N7 1.539(7)
B6 B7 1.671(9)
B6 K2 3.517(6)
B7 N11 1.444(7)
B7 N8 1.485(8)
B7 K2 3.309(6)
B8 N12 1.509(7)
B8 N8 1.518(8)
B8 K2 3.340(6)
C1 N1 1.344(7)
C1 C2 1.426(8)
C1 C6 1.434(8)
C1 K1 2.836(5)
C2 C3 1.390(8)
C2 K1 3.232(5)
C2 H2 0.95
C3 C4 1.393(10)
C3 H3 0.95
C4 C5 1.407(10)
C4 H4 0.95
C5 C6 1.390(8)
C5 H5 0.95
C6 K1 3.400(5)
C6 H6 0.95
C7 N3 1.454(7)
C7 H7A 0.98
C7 H7B 0.98
C7 H7C 0.98
C8 N3 1.464(7)
C8 H8A 0.98
C8 H8B 0.98
C8 H8C 0.98
C9 N4 1.453(7)
C9 H9A 0.98
C9 H9B 0.98
C9 H9C 0.98
C10 N4 1.441(8)
C10 H10A 0.98
C10 H10B 0.98
C10 H10C 0.98
C11 N5 1.443(7)
C11 H11A 0.98
C11 H11B 0.98
C11 H11C 0.98
C12 N5 1.431(8)
C12 H12A 0.98
C12 H12B 0.98
C12 H12C 0.98
C13 N6 1.431(8)
C13 H13A 0.98
C13 H13B 0.98
C13 H13C 0.98
C14 N6 1.462(8)
C14 H14A 0.98
C14 H14B 0.98
C14 H14C 0.98
C15 N2 1.358(7)
C15 C20 1.417(7)
C15 C16 1.422(8)
C15 K1 3.059(5)
C16 C17 1.387(8)
C16 K1 3.328(5)
C16 K2 3.459(5)
C16 H16 0.95
C17 C18 1.396(8)
C17 K2 3.136(5)
C17 H17 0.95
C18 C19 1.389(9)
C18 K2 2.972(6)
C18 H18 0.95
C19 C20 1.394(8)
C19 K2 3.118(5)
C19 H19 0.95
C20 K2 3.460(5)
C20 H20 1.0
C21 N7 1.354(7)
C21 C26 1.426(7)
C21 C22 1.430(7)
C21 K2 3.027(5)
C22 C23 1.390(8)
C22 K1 3.511(5)
C22 H22 1.0
C23 C24 1.392(9)
C23 K1 3.153(6)
C23 H23 0.95
C24 C25 1.412(9)
C24 K1 2.964(6)
C24 H24 0.95
C25 C26 1.375(8)
C25 K1 3.139(6)
C25 H25 0.95
C26 K2 3.315(5)
C26 K1 3.509(5)
C26 H26 0.95
C27 N9 1.440(7)
C27 H27A 0.98
C27 H27B 0.98
C27 H27C 0.98
C28 N9 1.439(7)
C28 H28A 0.98
C28 H28B 0.98
C28 H28C 0.98
C29 N10 1.461(8)
C29 H29A 0.98
C29 H29B 0.98
C29 H29C 0.98
C30 N10 1.442(7)
C30 H30A 0.98
C30 H30B 0.98
C30 H30C 0.98
C31 N11 1.440(7)
C31 H31A 0.98
C31 H31B 0.98
C31 H31C 0.98
C32 N11 1.433(7)
C32 H32A 0.98
C32 H32B 0.98
C32 H32C 0.98
C33 N12 1.440(7)
C33 H33A 0.98
C33 H33B 0.98
C33 H33C 0.98
C34 N12 1.462(8)
C34 H34A 0.98
C34 H34B 0.98
C34 H34C 0.98
C35 N8 1.372(7)
C35 C40 1.404(8)
C35 C36 1.431(8)
C35 K2 2.860(6)
C36 C37 1.392(9)
C36 K2 3.219(6)
C36 H36 0.95
C37 C38 1.388(9)
C37 H37 0.95
C38 C39 1.408(10)
C38 H38 0.95
C39 C40 1.399(8)
C39 H39 0.95
C40 K2 3.441(5)
C40 H40 0.95
O2 C41 1.436(9)
O2 C44 1.441(10)
O2 K3 2.755(8)
C41 C42 1.501(12)
C41 H41A 0.99
C41 H41B 0.99
C42 C43 1.467(11)
C42 H42A 0.99
C42 H42B 0.99
C43 C44 1.505(11)
C43 H43A 0.99
C43 H43B 0.99
C44 K3 3.415(13)
C44 H44A 0.99
C44 H44B 0.99
O2A C41A 1.430(14)
O2A C44A 1.433(14)
O2A K3 2.728(14)
C41A C42A 1.497(15)
C41A H41C 0.99
C41A H41D 0.99
C42A C43A 1.475(15)
C42A H42C 0.99
C42A H42D 0.99
C43A C44A 1.534(15)
C43A H43C 0.99
C43A H43D 0.99
C44A H44C 0.99
C44A H44D 0.99
O3 C48 1.437(12)
O3 C45 1.447(12)
O3 K3 2.704(10)
C45 C46 1.503(13)
C45 H45A 0.99
C45 H45B 0.99
C46 C47 1.501(13)
C46 H46A 0.99
C46 H46B 0.99
C47 C48 1.517(13)
C47 H47A 0.99
C47 H47B 0.99
C48 H48A 0.99
C48 H48B 0.99
O3A C48A 1.429(13)
O3A C45A 1.433(13)
O3A K3 2.685(11)
C45A C46A 1.498(13)
C45A K3 3.41(2)
C45A H45C 0.99
C45A H45D 0.99
C46A C47A 1.501(14)
C46A H46C 0.99
C46A H46D 0.99
C47A C48A 1.514(14)
C47A H47C 0.99
C47A H47D 0.99
C48A H48C 0.99
C48A H48D 0.99
O10 C61 1.412(12)
O10 C64 1.435(11)
O10 K4 2.700(10)
C61 C62 1.506(13)
C61 H61A 0.99
C61 H61B 0.99
C62 C63 1.540(13)
C62 H62A 0.99
C62 H62B 0.99
C63 C64 1.522(13)
C63 H63A 0.99
C63 H63B 0.99
C64 K4 3.37(2)
C64 H64A 0.99
C64 H64B 0.99
O10A C61A 1.418(13)
O10A C64A 1.436(13)
O10A K4 2.699(12)
C61A C62A 1.512(14)
C61A H61C 0.99
C61A H61D 0.99
C62A C63A 1.528(14)
C62A H62C 0.99
C62A H62D 0.99
C63A C64A 1.525(15)
C63A H63C 0.99
C63A H63D 0.99
C64A H64C 0.99
C64A H64D 0.99
C49 O4 1.427(8)
C49 C50 1.474(10)
C49 H49A 0.99
C49 H49B 0.99
C50 O5 1.413(8)
C50 H50A 0.99
C50 H50B 0.99
C51 O5 1.412(7)
C51 C52 1.497(9)
C51 H51A 0.99
C51 H51B 0.99
C52 O6 1.409(7)
C52 H52A 0.99
C52 H52B 0.99
C53 O6 1.437(8)
C53 C54 1.476(8)
C53 H53A 0.99
C53 H53B 0.99
C54 O7 1.431(7)
C54 H54A 0.99
C54 H54B 0.99
C55 O7 1.426(7)
C55 C56 1.490(9)
C55 H55A 0.99
C55 H55B 0.99
C56 O8 1.419(8)
C56 H56A 0.99
C56 H56B 0.99
C57 O8 1.419(8)
C57 C58 1.490(10)
C57 H57A 0.99
C57 H57B 0.99
C58 O9 1.423(7)
C58 H58A 0.99
C58 H58B 0.99
C59 O9 1.419(8)
C59 C60 1.515(10)
C59 H59A 0.99
C59 H59B 0.99
C60 O4 1.424(8)
C60 H60A 0.99
C60 H60B 0.99
C65 O11 1.395(8)
C65 C66 1.538(15)
C65 H65A 0.99
C65 H65B 0.99
C66 C67 1.556(15)
C66 H66A 0.99
C66 H66B 0.99
C67 C68 1.472(12)
C67 H67A 0.99
C67 H67B 0.99
C68 O11 1.424(8)
C68 K4 3.424(8)
C68 H68A 0.99
C68 H68B 0.99
C69 O12 1.417(7)
C69 C70 1.493(10)
C69 H69A 0.99
C69 H69B 0.99
C70 O13 1.421(7)
C70 H70A 0.99
C70 H70B 0.99
C71 O13 1.416(8)
C71 C72 1.491(10)
C71 H71A 0.99
C71 H71B 0.99
C72 O14 1.412(8)
C72 H72A 0.99
C72 H72B 0.99
C73 O14 1.426(8)
C73 C74 1.494(10)
C73 H73A 0.99
C73 H73B 0.99
C74 O15 1.413(7)
C74 K4 3.532(6)
C74 H74A 0.99
C74 H74B 0.99
C75 O15 1.402(8)
C75 C76 1.494(9)
C75 H75A 0.99
C75 H75B 0.99
C76 O16 1.437(7)
C76 H76A 0.99
C76 H76B 0.99
C77 O16 1.412(7)
C77 C78 1.499(9)
C77 K4 3.520(7)
C77 H77A 0.99
C77 H77B 0.99
C78 O17 1.405(7)
C78 H78A 0.99
C78 H78B 0.99
C79 O17 1.422(7)
C79 C80 1.501(9)
C79 H79A 0.99
C79 H79B 0.99
C80 O12 1.424(8)
C80 H80A 0.99
C80 H80B 0.99
O19 C88 1.438(7)
O19 C85 1.443(7)
C85 C86 1.521(9)
C85 H85A 0.99
C85 H85B 0.99
C86 C87 1.483(10)
C86 H86A 0.99
C86 H86B 0.99
C87 C88 1.521(8)
C87 H87A 0.99
C87 H87B 0.99
C88 H88A 0.99
C88 H88B 0.99
O18 C81 1.426(13)
O18 C84 1.463(13)
C81 C82 1.496(14)
C81 H81A 0.99
C81 H81B 0.99
C82 C83 1.510(14)
C82 H82A 0.99
C82 H82B 0.99
C83 C84 1.542(14)
C83 H83A 0.99
C83 H83B 0.99
C84 H84A 0.99
C84 H84B 0.99
O18A C81A 1.430(14)
O18A C84A 1.435(14)
C81A C82A 1.497(15)
C81A H81C 0.99
C81A H81D 0.99
C82A C83A 1.512(15)
C82A H82C 0.99
C82A H82D 0.99
C83A C84A 1.525(15)
C83A H83C 0.99
C83A H83D 0.99
C84A H84C 0.99
C84A H84D 0.99
O20 C89 1.421(12)
O20 C92 1.475(12)
C89 C90 1.501(13)
C89 H89A 0.99
C89 H89B 0.99
C90 C91 1.506(13)
C90 H90A 0.99
C90 H90B 0.99
C91 C92 1.503(13)
C91 H91A 0.99
C91 H91B 0.99
C92 H92A 0.99
C92 H92B 0.99
O20A C92A 1.432(15)
O20A C89A 1.436(15)
C89A C90A 1.505(16)
C89A H89C 0.99
C89A H89D 0.99
C90A C91A 1.510(16)
C90A H90C 0.99
C90A H90D 0.99
C91A C92A 1.524(15)
C91A H91C 0.99
C91A H91D 0.99
C92A H92C 0.99
C92A H92D 0.99
O21 C93 1.438(10)
O21 C96 1.443(10)
C93 C94 1.526(11)
C93 H93A 0.99
C93 H93B 0.99
C94 C95 1.470(14)
C94 H94A 0.99
C94 H94B 0.99
C95 C96 1.517(11)
C95 H95A 0.99
C95 H95B 0.99
C96 H96A 0.99
C96 H96B 0.99
O21A C93A 1.436(10)
O21A C96A 1.442(10)
C93A C94A 1.533(11)
C93A H93C 0.99
C93A H93D 0.99
C94A C95A 1.476(14)
C94A H94C 0.99
C94A H94D 0.99
C95A C96A 1.531(11)
C95A H95C 0.99
C95A H95D 0.99
C96A H96C 0.99
C96A H96D 0.99
C100 O1 1.453(7)
C100 C101 1.526(9)
C100 H10D 0.99
C100 H10E 0.99
C101 C102 1.515(9)
C101 H10F 0.99
C101 H10G 0.99
C102 C103 1.522(9)
C102 H10H 0.99
C102 H10I 0.99
C103 O1 1.464(7)
C103 H10J 0.99
C103 H10K 0.99
K1 O1 2.736(4)
K1 N1 2.763(5)
K1 N2 2.773(5)
K2 O1 2.735(4)
K2 N8 2.769(5)
K2 N7 2.783(5)
K3 O8 2.758(4)
K3 O7 2.783(4)
K3 O5 2.793(4)
K3 O6 2.796(4)
K3 O4 2.801(5)
K3 O9 2.858(4)
K4 O11 2.739(5)
K4 O16 2.763(4)
K4 O14 2.781(5)
K4 O15 2.782(4)
K4 O12 2.784(4)
K4 O17 2.827(5)
K4 O13 2.844(4)
